data_7009274
loop_
_publ_author_name
'Paul, Rowena L.'
'Couchman, Samantha M.'
'Jeffery, John C.'
'McCleverty, Jon A.'
'Reeves, Zoe R.'
'Ward, Michael D.'

_publ_section_title
;
 Effects of metal co-ordination geometry on self-assembly: a dinuclear
 double helicate complex and a tetranuclear cage complex of a new
 bis-bidentate bridging ligand
;
_journal_issue 6
_journal_name_full 'Journal of the Chemical Society, Dalton Transactions'
_journal_page_first 845
_journal_paper_doi 10.1039/a909702c
_journal_year 2000
_chemical_formula_sum 'C192 H162 B8 Co4 F32 N42'
_chemical_formula_weight 3987.84
_chemical_name_systematic
; 
 ? 
;
_space_group_IT_number 14
_symmetry_cell_setting monoclinic
_symmetry_space_group_name_Hall '-P 2yn'
_symmetry_space_group_name_H-M 'P 1 21/n 1'
_atom_sites_solution_hydrogens geom
_atom_sites_solution_primary direct
_atom_sites_solution_secondary difmap
_audit_creation_method SHELXL-97
_cell_angle_alpha 90.00
_cell_angle_beta 90.71(2)
_cell_angle_gamma 90.00
_cell_formula_units_Z 4
_cell_length_a 19.221(8)
_cell_length_b 37.421(18)
_cell_length_c 31.929(9)
_cell_measurement_temperature 123(2)
_cell_volume 22964(16)
_computing_structure_refinement 'SHELXL-97 (Sheldrick, 1997)'
_computing_structure_solution 'SHELXS-97 (Sheldrick, 1990)'
_diffrn_ambient_temperature 123(2)
_diffrn_measured_fraction_theta_full 1.000
_diffrn_measured_fraction_theta_max 1.000
_diffrn_measurement_device 'Siemens SMART Area Detector'
_diffrn_measurement_method '\w rotation with narrow frames (0.3 degrees)'
_diffrn_radiation_monochromator graphite
_diffrn_radiation_source 'fine-focus sealed tube'
_diffrn_radiation_type MoK\a
_diffrn_radiation_wavelength 0.71073
_diffrn_reflns_av_R_equivalents 0.1179
_diffrn_reflns_av_sigmaI/netI 0.1076
_diffrn_reflns_limit_h_max 18
_diffrn_reflns_limit_h_min -18
_diffrn_reflns_limit_k_max 36
_diffrn_reflns_limit_k_min -29
_diffrn_reflns_limit_l_max 29
_diffrn_reflns_limit_l_min -30
_diffrn_reflns_number 73509
_diffrn_reflns_theta_full 20.00
_diffrn_reflns_theta_max 20.00
_diffrn_reflns_theta_min 1.26
_exptl_absorpt_coefficient_mu 0.364
_exptl_absorpt_correction_T_max 0.89
_exptl_absorpt_correction_T_min 0.86
_exptl_absorpt_correction_type 'Empirical, pseudo-azimuthal scan (SADABS)'
_exptl_crystal_colour apricot
_exptl_crystal_density_diffrn 1.153
_exptl_crystal_density_method 'not measured'
_exptl_crystal_description block
_exptl_crystal_F_000 8176
_exptl_crystal_size_max 0.4
_exptl_crystal_size_mid 0.3
_exptl_crystal_size_min 0.3
_refine_diff_density_max 1.349
_refine_diff_density_min -1.259
_refine_diff_density_rms 0.165
_refine_ls_extinction_method none
_refine_ls_goodness_of_fit_ref 1.589
_refine_ls_hydrogen_treatment mixed
_refine_ls_matrix_type full
_refine_ls_number_parameters 2023
_refine_ls_number_reflns 21435
_refine_ls_number_restraints 2463
_refine_ls_restrained_S_all 1.521
_refine_ls_R_factor_all 0.2633
_refine_ls_R_factor_gt 0.1576
_refine_ls_shift/su_max 0.065
_refine_ls_shift/su_mean 0.004
_refine_ls_structure_factor_coef Fsqd
_refine_ls_weighting_details 'calc w=1/[\s^2^(Fo^2^)+(0.2000P)^2^+0.0000P] where P=(Fo^2^+2Fc^2^)/3'
_refine_ls_weighting_scheme calc
_refine_ls_wR_factor_gt 0.4077
_refine_ls_wR_factor_ref 0.4853
_reflns_number_gt 9942
_reflns_number_total 21435
_reflns_threshold_expression >2sigma(I)
_cod_data_source_file a909702c.txt
_cod_data_source_block ttls
_cod_original_cell_volume 22963(16)
_cod_original_sg_symbol_H-M P2(1)/n
_cod_database_code 7009274

loop_
_symmetry_equiv_pos_as_xyz
'x, y, z'
'-x+1/2, y+1/2, -z+1/2'
'-x, -y, -z'
'x-1/2, -y-1/2, z-1/2'

loop_
_atom_site_label
_atom_site_type_symbol
_atom_site_fract_x
_atom_site_fract_y
_atom_site_fract_z
_atom_site_U_iso_or_equiv
_atom_site_adp_type
_atom_site_occupancy
_atom_site_symmetry_multiplicity
_atom_site_calc_flag
_atom_site_refinement_flags
_atom_site_disorder_assembly
_atom_site_disorder_group
Co1 Co 1.08752(11) 0.02422(5) 0.36882(7) 0.0548(7) Uani 1 1 d U . .
Co2 Co 0.8662(3) -0.09708(8) 0.06454(10) 0.1547(17) Uani 1 1 d U . .
Co3 Co 0.63553(13) 0.17998(6) 0.17965(8) 0.0805(9) Uani 1 1 d U . .
Co4 Co 0.49752(12) -0.09998(7) 0.34601(12) 0.1061(11) Uani 1 1 d U . .
B1 B 0.9002(7) 0.0946(4) 0.1368(4) 0.087(5) Uani 1 1 d DU . .
F11 F 0.9656(6) 0.0956(4) 0.1207(5) 0.175(6) Uani 1 1 d DU . .
F12 F 0.8539(7) 0.0838(3) 0.1057(4) 0.145(5) Uani 1 1 d DU . .
F13 F 0.8806(7) 0.1277(3) 0.1501(4) 0.152(5) Uani 1 1 d DU . .
F14 F 0.8992(6) 0.0712(3) 0.1696(3) 0.119(4) Uani 1 1 d DU . .
B2 B 0.3618(8) 0.0218(4) 0.1325(5) 0.182(9) Uani 1 1 d DU . .
F21 F 0.3216(8) -0.0006(4) 0.1085(6) 0.223(7) Uani 1 1 d DU . .
F22 F 0.3834(8) 0.0043(5) 0.1673(5) 0.243(10) Uani 1 1 d DU . .
F23 F 0.3241(7) 0.0508(4) 0.1437(5) 0.201(7) Uani 1 1 d DU . .
F24 F 0.4165(7) 0.0327(4) 0.1100(5) 0.179(6) Uani 1 1 d DU . .
B3 B 0.0858(7) 0.1606(4) 0.5121(4) 0.096(5) Uani 1 1 d DU . .
F31 F 0.0623(7) 0.1513(3) 0.5510(3) 0.135(4) Uani 1 1 d DU . .
F32 F 0.1359(6) 0.1867(3) 0.5169(3) 0.116(4) Uani 1 1 d DU . .
F33 F 0.0335(6) 0.1741(3) 0.4869(4) 0.134(4) Uani 1 1 d DU . .
F34 F 0.1135(6) 0.1309(2) 0.4931(3) 0.114(4) Uani 1 1 d DU . .
B4 B 0.0405(7) 0.1055(3) 0.7087(4) 0.077(5) Uani 1 1 d DU . .
F41 F 0.1110(5) 0.1088(3) 0.7012(4) 0.124(4) Uani 1 1 d DU . .
F42 F 0.0055(7) 0.0983(3) 0.6716(3) 0.129(4) Uani 1 1 d DU . .
F43 F 0.0288(5) 0.0777(2) 0.7363(3) 0.080(3) Uani 1 1 d DU . .
F44 F 0.0172(5) 0.1373(2) 0.7265(3) 0.095(3) Uani 1 1 d DU . .
B5 B 0.7752(6) 0.9870(3) 0.2087(4) 0.078(4) Uani 1 1 d DU . .
F51 F 0.7525(6) 1.0052(3) 0.2433(3) 0.122(4) Uani 1 1 d DU . .
F52 F 0.7553(4) 1.0051(2) 0.1726(3) 0.094(3) Uani 1 1 d DU . .
F53 F 0.7470(5) 0.9529(2) 0.2085(3) 0.096(3) Uani 1 1 d DU . .
F54 F 0.8469(4) 0.9842(2) 0.2099(3) 0.091(3) Uani 1 1 d DU . .
B6 B 0.3909(9) 0.0922(5) 0.4174(6) 0.185(11) Uani 1 1 d DU . .
F61 F 0.4199(11) 0.0658(5) 0.4377(6) 0.260(10) Uani 1 1 d DU . .
F62 F 0.3741(11) 0.1173(5) 0.4440(6) 0.249(9) Uani 1 1 d DU . .
F63 F 0.3361(11) 0.0810(5) 0.3993(6) 0.263(10) Uani 1 1 d DU . .
F64 F 0.4340(11) 0.1059(6) 0.3914(6) 0.286(11) Uani 1 1 d DU . .
B7 B 0.5932(9) 0.0692(5) 0.4713(6) 0.069(9) Uiso 0.66 1 d PDU . .
F71 F 0.6032(16) 0.0883(7) 0.5027(8) 0.31(2) Uiso 0.66 1 d PDU . .
F72 F 0.5278(10) 0.0657(6) 0.4674(8) 0.194(10) Uiso 0.66 1 d PDU . .
F73 F 0.6206(9) 0.0400(5) 0.4765(6) 0.131(6) Uiso 0.66 1 d PDU . .
F74 F 0.6153(12) 0.0846(6) 0.4401(7) 0.201(11) Uiso 0.66 1 d PDU . .
B8 B 0.4474(11) -0.1542(5) 0.1154(7) 0.19(3) Uiso 0.66 1 d PDU . .
F81 F 0.4349(13) -0.1851(6) 0.1341(8) 0.197(11) Uiso 0.66 1 d PDU . .
F82 F 0.4295(15) -0.1566(8) 0.0746(8) 0.261(16) Uiso 0.66 1 d PDU . .
F83 F 0.4104(11) -0.1286(6) 0.1338(7) 0.166(9) Uiso 0.66 1 d PDU . .
F84 F 0.5149(12) -0.1468(7) 0.1184(9) 0.218(12) Uiso 0.66 1 d PDU . .
B9 B 0.7995(13) 0.1630(6) -0.0513(8) 0.33(6) Uiso 0.66 1 d PDU . .
F91 F 0.8728(17) 0.1729(10) -0.0448(12) 0.36(2) Uiso 0.66 1 d PDU . .
F92 F 0.7571(17) 0.1958(8) -0.0517(10) 0.270(16) Uiso 0.66 1 d PDU . .
F93 F 0.7914(18) 0.1445(8) -0.0919(9) 0.279(17) Uiso 0.66 1 d PDU . .
F94 F 0.7762(14) 0.1388(7) -0.0177(8) 0.203(11) Uiso 0.66 1 d PDU . .
N111 N 1.1677(4) 0.0245(3) 0.4181(3) 0.056(3) Uani 1 1 d GU . .
C112 C 1.2174(5) -0.0016(2) 0.4149(3) 0.058(4) Uani 1 1 d GU . .
C113 C 1.2708(5) -0.0032(3) 0.4436(3) 0.068(4) Uani 1 1 d GU . .
H113 H 1.3052 -0.0213 0.4414 0.081 Uiso 1 1 calc R . .
C114 C 1.2745(5) 0.0212(3) 0.4756(3) 0.080(5) Uani 1 1 d GU . .
H114 H 1.3115 0.0200 0.4955 0.096 Uiso 1 1 calc R . .
C115 C 1.2248(6) 0.0473(3) 0.4787(3) 0.078(5) Uani 1 1 d GU . .
H115 H 1.2274 0.0642 0.5009 0.094 Uiso 1 1 calc R . .
C116 C 1.1714(5) 0.0489(2) 0.4500(3) 0.061(4) Uani 1 1 d GU . .
H116 H 1.1370 0.0670 0.4522 0.073 Uiso 1 1 calc R . .
N121 N 1.1577(4) -0.0191(2) 0.3521(3) 0.054(3) Uani 1 1 d GU . .
C122 C 1.2115(5) -0.0246(3) 0.3799(3) 0.055(3) Uani 1 1 d GU . .
C123 C 1.2483(5) -0.0537(3) 0.3667(3) 0.067(4) Uani 1 1 d GU . .
H123 H 1.2883 -0.0636 0.3801 0.081 Uiso 1 1 calc R . .
C124 C 1.2173(5) -0.0662(2) 0.3307(3) 0.067(4) Uani 1 1 d GU . .
H124 H 1.2320 -0.0862 0.3148 0.080 Uiso 1 1 calc R . .
N125 N 1.1613(4) -0.0448(2) 0.3217(3) 0.053(3) Uani 1 1 d GU . .
C126 C 1.1157(8) -0.0458(4) 0.2856(5) 0.058(4) Uani 1 1 d U . .
H12A H 1.0687 -0.0381 0.2940 0.070 Uiso 1 1 calc R . .
H12B H 1.1121 -0.0708 0.2756 0.070 Uiso 1 1 calc R . .
C131 C 1.1399(5) -0.0224(2) 0.2497(3) 0.055(4) Uani 1 1 d GU . .
C132 C 1.0993(4) -0.0221(3) 0.2141(3) 0.062(4) Uani 1 1 d GU . .
H132 H 1.0574 -0.0355 0.2130 0.074 Uiso 1 1 calc R . .
C133 C 1.1191(5) -0.0024(3) 0.1801(3) 0.058(4) Uani 1 1 d GU . .
C134 C 1.1795(5) 0.0170(3) 0.1817(3) 0.063(4) Uani 1 1 d GU . .
H134 H 1.1933 0.0307 0.1582 0.076 Uiso 1 1 calc R . .
C135 C 1.2201(4) 0.0167(3) 0.2173(3) 0.070(4) Uani 1 1 d GU . .
H135 H 1.2620 0.0302 0.2184 0.084 Uiso 1 1 calc R . .
C136 C 1.2003(5) -0.0030(3) 0.2513(3) 0.060(4) Uani 1 1 d GU . .
H136 H 1.2285 -0.0032 0.2759 0.072 Uiso 1 1 calc R . .
C141 C 1.0742(5) -0.0021(3) 0.1406(3) 0.065(4) Uani 1 1 d GU . .
C142 C 1.0032(5) -0.0037(3) 0.1434(3) 0.061(4) Uani 1 1 d GU . .
H142 H 0.9820 -0.0045 0.1702 0.073 Uiso 1 1 calc R . .
C143 C 0.9628(4) -0.0042(3) 0.1078(4) 0.071(4) Uani 1 1 d GU . .
C144 C 0.9934(6) -0.0031(3) 0.0693(3) 0.085(5) Uani 1 1 d GU . .
H144 H 0.9654 -0.0034 0.0446 0.102 Uiso 1 1 calc R . .
C145 C 1.0644(6) -0.0015(3) 0.0664(3) 0.095(6) Uani 1 1 d GU . .
H145 H 1.0856 -0.0007 0.0397 0.114 Uiso 1 1 calc R . .
C146 C 1.1048(5) -0.0010(3) 0.1021(4) 0.086(6) Uani 1 1 d GU . .
H146 H 1.1540 0.0001 0.1001 0.103 Uiso 1 1 calc R . .
N151 N 0.8393(7) -0.0424(2) 0.0542(4) 0.109(5) Uani 1 1 d GU . .
C152 C 0.8060(9) -0.0361(3) 0.0168(4) 0.118(8) Uani 1 1 d GU . .
C153 C 0.7935(8) -0.0002(3) 0.0139(4) 0.108(7) Uani 1 1 d GU . .
H153 H 0.7711 0.0117 -0.0089 0.130 Uiso 1 1 calc R . .
C154 C 0.8191(7) 0.0157(2) 0.0495(4) 0.078(5) Uani 1 1 d GU . .
H154 H 0.8176 0.0405 0.0558 0.094 Uiso 1 1 calc R . .
N155 N 0.8475(6) -0.0104(3) 0.0745(3) 0.087(4) Uani 1 1 d GU . .
C156 C 0.8827(9) -0.0070(5) 0.1128(6) 0.077(4) Uani 1 1 d U . .
H15A H 0.8719 -0.0279 0.1305 0.092 Uiso 1 1 calc R . .
H15B H 0.8657 0.0147 0.1273 0.092 Uiso 1 1 calc R . .
N161 N 0.8115(12) -0.0978(4) 0.0047(4) 0.232(8) Uani 1 1 d GU . .
C162 C 0.7881(12) -0.0654(3) -0.0096(5) 0.156(12) Uani 1 1 d GU . .
C163 C 0.7607(12) -0.0625(4) -0.0493(6) 0.203(16) Uani 1 1 d GU . .
H163 H 0.7445 -0.0400 -0.0592 0.244 Uiso 1 1 calc R . .
C164 C 0.7568(13) -0.0920(5) -0.0747(4) 0.233(19) Uani 1 1 d GU . .
H164 H 0.7378 -0.0900 -0.1022 0.280 Uiso 1 1 calc R . .
C165 C 0.7802(12) -0.1244(4) -0.0603(5) 0.192(14) Uani 1 1 d GU . .
H165 H 0.7775 -0.1448 -0.0779 0.230 Uiso 1 1 calc R . .
C166 C 0.8076(12) -0.1273(3) -0.0207(6) 0.185(14) Uani 1 1 d GU . .
H166 H 0.8238 -0.1498 -0.0107 0.222 Uiso 1 1 calc R . .
N211 N 1.1475(5) 0.0610(2) 0.3319(3) 0.058(3) Uani 1 1 d GU . .
C212 C 1.1185(4) 0.0689(3) 0.2936(3) 0.058(4) Uani 1 1 d GU . .
C213 C 1.1547(6) 0.0891(3) 0.2655(3) 0.071(5) Uani 1 1 d GU . .
H21A H 1.1346 0.0946 0.2389 0.085 Uiso 1 1 calc R . .
C214 C 1.2199(5) 0.1014(3) 0.2757(3) 0.075(5) Uani 1 1 d GU . .
H21B H 1.2450 0.1154 0.2562 0.090 Uiso 1 1 calc R . .
C215 C 1.2489(4) 0.0935(3) 0.3140(4) 0.081(5) Uani 1 1 d GU . .
H21C H 1.2941 0.1020 0.3210 0.097 Uiso 1 1 calc R . .
C216 C 1.2127(5) 0.0733(3) 0.3421(3) 0.069(4) Uani 1 1 d GU . .
H21D H 1.2329 0.0678 0.3686 0.083 Uiso 1 1 calc R . .
N221 N 1.0256(5) 0.0294(2) 0.3119(2) 0.053(3) Uani 1 1 d GU . .
C222 C 1.0526(4) 0.0540(2) 0.2849(3) 0.057(4) Uani 1 1 d GU . .
C223 C 1.0071(6) 0.0576(3) 0.2518(3) 0.058(4) Uani 1 1 d GU . .
H22C H 1.0128 0.0730 0.2284 0.070 Uiso 1 1 calc R . .
C224 C 0.9519(5) 0.0352(3) 0.2584(3) 0.058(4) Uani 1 1 d GU . .
H22D H 0.9127 0.0323 0.2404 0.069 Uiso 1 1 calc R . .
N225 N 0.9634(4) 0.0178(2) 0.2955(3) 0.058(3) Uani 1 1 d GU . .
C226 C 0.9255(8) -0.0125(4) 0.3112(5) 0.059(4) Uani 1 1 d U . .
H22A H 0.9592 -0.0298 0.3232 0.071 Uiso 1 1 calc R . .
H22B H 0.9016 -0.0243 0.2873 0.071 Uiso 1 1 calc R . .
C231 C 0.8712(5) -0.0038(3) 0.3446(3) 0.054(4) Uani 1 1 d GU . .
C232 C 0.8393(5) -0.03295(19) 0.3618(3) 0.053(4) Uani 1 1 d GU . .
H232 H 0.8524 -0.0563 0.3533 0.064 Uiso 1 1 calc R . .
C233 C 0.7887(5) -0.0284(2) 0.3912(3) 0.058(4) Uani 1 1 d GU . .
C234 C 0.7700(5) 0.0053(3) 0.4034(3) 0.060(4) Uani 1 1 d GU . .
H234 H 0.7349 0.0084 0.4238 0.072 Uiso 1 1 calc R . .
C235 C 0.8018(6) 0.0345(2) 0.3862(3) 0.072(5) Uani 1 1 d GU . .
H235 H 0.7888 0.0578 0.3947 0.086 Uiso 1 1 calc R . .
C236 C 0.8524(5) 0.0300(2) 0.3568(3) 0.062(4) Uani 1 1 d GU . .
H236 H 0.8745 0.0502 0.3449 0.075 Uiso 1 1 calc R . .
C241 C 0.7531(5) -0.0621(2) 0.4115(3) 0.062(4) Uani 1 1 d GU . .
C242 C 0.6851(5) -0.0606(2) 0.4238(4) 0.073(5) Uani 1 1 d GU . .
H242 H 0.6588 -0.0394 0.4196 0.087 Uiso 1 1 calc R . .
C243 C 0.6550(4) -0.0897(3) 0.4422(4) 0.077(5) Uani 1 1 d GU . .
C244 C 0.6929(5) -0.1203(2) 0.4483(4) 0.074(5) Uani 1 1 d GU . .
H244 H 0.6720 -0.1405 0.4611 0.089 Uiso 1 1 calc R . .
C245 C 0.7608(5) -0.1218(2) 0.4360(4) 0.069(5) Uani 1 1 d GU . .
H245 H 0.7871 -0.1431 0.4402 0.083 Uiso 1 1 calc R . .
C246 C 0.7909(4) -0.0927(3) 0.4176(3) 0.063(4) Uani 1 1 d GU . .
H246 H 0.8380 -0.0937 0.4090 0.076 Uiso 1 1 calc R . .
N251 N 0.5101(6) -0.0629(3) 0.3978(4) 0.093(3) Uani 1 1 d GU . .
C252 C 0.4766(6) -0.0310(4) 0.3910(4) 0.094(4) Uani 1 1 d GU . .
C253 C 0.4850(7) -0.0104(3) 0.4262(5) 0.102(5) Uani 1 1 d GU . .
H253 H 0.4672 0.0130 0.4302 0.123 Uiso 1 1 calc R . .
C254 C 0.5237(7) -0.0296(4) 0.4547(4) 0.112(5) Uani 1 1 d GU . .
H254 H 0.5374 -0.0217 0.4819 0.134 Uiso 1 1 calc R . .
N255 N 0.5392(6) -0.0620(3) 0.4372(5) 0.106(4) Uani 1 1 d GU . .
C256 C 0.5774(10) -0.0916(6) 0.4554(8) 0.115(7) Uani 1 1 d U . .
H25A H 0.5568 -0.1145 0.4459 0.138 Uiso 1 1 calc R . .
H25B H 0.5744 -0.0906 0.4864 0.138 Uiso 1 1 calc R . .
N261 N 0.4449(5) -0.0523(2) 0.3245(4) 0.094(4) Uani 1 1 d GU . .
C262 C 0.4408(5) -0.0252(3) 0.3532(4) 0.086(4) Uani 1 1 d GU . .
C263 C 0.4032(6) 0.0050(3) 0.3441(4) 0.090(5) Uani 1 1 d GU . .
H263 H 0.4004 0.0237 0.3640 0.108 Uiso 1 1 calc R . .
C264 C 0.3698(5) 0.0081(3) 0.3061(5) 0.093(6) Uani 1 1 d GU . .
H264 H 0.3438 0.0290 0.2997 0.112 Uiso 1 1 calc R . .
C265 C 0.3739(5) -0.0189(4) 0.2773(4) 0.104(6) Uani 1 1 d GU . .
H265 H 0.3508 -0.0168 0.2510 0.125 Uiso 1 1 calc R . .
C266 C 0.4115(6) -0.0491(3) 0.2865(4) 0.093(5) Uani 1 1 d GU . .
H266 H 0.4143 -0.0679 0.2665 0.112 Uiso 1 1 calc R . .
N311 N 1.0229(4) -0.0129(2) 0.4032(3) 0.057(3) Uani 1 1 d GU . .
C312 C 0.9805(5) 0.00278(19) 0.4320(3) 0.055(4) Uani 1 1 d GU . .
C313 C 0.9407(5) -0.0181(3) 0.4577(3) 0.059(4) Uani 1 1 d GU . .
H313 H 0.9113 -0.0072 0.4777 0.070 Uiso 1 1 calc R . .
C314 C 0.9433(5) -0.0545(3) 0.4544(3) 0.069(5) Uani 1 1 d GU . .
H314 H 0.9157 -0.0690 0.4721 0.083 Uiso 1 1 calc R . .
C315 C 0.9857(5) -0.07017(18) 0.4255(3) 0.063(4) Uani 1 1 d GU . .
H315 H 0.9876 -0.0955 0.4232 0.076 Uiso 1 1 calc R . .
C316 C 1.0255(5) -0.0493(2) 0.3999(3) 0.055(4) Uani 1 1 d GU . .
H316 H 1.0549 -0.0602 0.3798 0.065 Uiso 1 1 calc R . .
N321 N 1.0244(5) 0.0596(2) 0.4073(3) 0.059(3) Uani 1 1 d GU . .
C322 C 0.9807(6) 0.0411(2) 0.4329(3) 0.060(4) Uani 1 1 d GU . .
C323 C 0.9493(5) 0.0651(3) 0.4590(3) 0.068(4) Uani 1 1 d GU . .
H323 H 0.9165 0.0596 0.4801 0.082 Uiso 1 1 calc R . .
C324 C 0.9737(6) 0.0985(2) 0.4495(3) 0.070(4) Uani 1 1 d GU . .
H324 H 0.9607 0.1202 0.4628 0.084 Uiso 1 1 calc R . .
N325 N 1.0201(5) 0.0951(2) 0.4175(3) 0.067(3) Uani 1 1 d GU . .
C326 C 1.0551(8) 0.1226(4) 0.3941(5) 0.067(4) Uani 1 1 d U . .
H32A H 1.1040 0.1152 0.3897 0.081 Uiso 1 1 calc R . .
H32B H 1.0559 0.1448 0.4108 0.081 Uiso 1 1 calc R . .
C331 C 1.0215(6) 0.1304(3) 0.3519(3) 0.066(4) Uani 1 1 d GU . .
C332 C 0.9539(5) 0.1214(3) 0.3429(3) 0.060(4) Uani 1 1 d GU . .
H332 H 0.9262 0.1103 0.3636 0.072 Uiso 1 1 calc R . .
C333 C 0.9262(4) 0.1284(3) 0.3040(3) 0.059(4) Uani 1 1 d GU . .
C334 C 0.9662(6) 0.1443(3) 0.2741(3) 0.068(4) Uani 1 1 d GU . .
H334 H 0.9470 0.1491 0.2471 0.082 Uiso 1 1 calc R . .
C335 C 1.0339(5) 0.1533(3) 0.2831(3) 0.071(4) Uani 1 1 d GU . .
H335 H 1.0616 0.1643 0.2623 0.085 Uiso 1 1 calc R . .
C336 C 1.0615(4) 0.1463(3) 0.3220(4) 0.073(4) Uani 1 1 d GU . .
H336 H 1.1084 0.1525 0.3282 0.087 Uiso 1 1 calc R . .
C341 C 0.8474(4) 0.1193(3) 0.2943(3) 0.060(4) Uani 1 1 d GU . .
C342 C 0.8273(5) 0.1112(3) 0.2541(3) 0.058(4) Uani 1 1 d GU . .
H342 H 0.8606 0.1112 0.2323 0.069 Uiso 1 1 calc R . .
C343 C 0.7593(5) 0.1030(3) 0.2453(3) 0.056(3) Uani 1 1 d GU . .
C344 C 0.7113(4) 0.1029(3) 0.2767(3) 0.061(4) Uani 1 1 d GU . .
H344 H 0.6641 0.0972 0.2705 0.073 Uiso 1 1 calc R . .
C345 C 0.7314(5) 0.1110(3) 0.3169(3) 0.069(4) Uani 1 1 d GU . .
H345 H 0.6981 0.1110 0.3386 0.082 Uiso 1 1 calc R . .
C346 C 0.7995(6) 0.1192(3) 0.3257(3) 0.066(4) Uani 1 1 d GU . .
H346 H 0.8134 0.1249 0.3536 0.079 Uiso 1 1 calc R . .
N351 N 0.6294(5) 0.1223(2) 0.1781(3) 0.067(3) Uani 1 1 d GU . .
C352 C 0.5653(5) 0.1100(3) 0.1656(4) 0.078(5) Uani 1 1 d GU . .
C353 C 0.5657(5) 0.0735(3) 0.1687(4) 0.089(6) Uani 1 1 d GU . .
H353 H 0.5280 0.0580 0.1620 0.107 Uiso 1 1 calc R . .
C354 C 0.6301(6) 0.0632(2) 0.1832(4) 0.070(4) Uani 1 1 d GU . .
H354 H 0.6448 0.0393 0.1883 0.084 Uiso 1 1 calc R . .
N355 N 0.6694(4) 0.0933(3) 0.1890(3) 0.065(3) Uani 1 1 d GU . .
C356 C 0.7423(8) 0.0953(4) 0.1992(5) 0.067(4) Uani 1 1 d U . .
H35A H 0.7635 0.1142 0.1819 0.080 Uiso 1 1 calc R . .
H35B H 0.7643 0.0723 0.1914 0.080 Uiso 1 1 calc R . .
N361 N 0.5332(5) 0.1696(3) 0.1550(4) 0.100(4) Uani 1 1 d GU . .
C362 C 0.5169(6) 0.1342(3) 0.1496(4) 0.096(6) Uani 1 1 d GU . .
C363 C 0.4556(7) 0.1247(3) 0.1303(5) 0.124(8) Uani 1 1 d GU . .
H363 H 0.4443 0.1002 0.1266 0.149 Uiso 1 1 calc R . .
C364 C 0.4105(6) 0.1506(4) 0.1164(5) 0.178(13) Uani 1 1 d GU . .
H364 H 0.3680 0.1440 0.1030 0.213 Uiso 1 1 calc R . .
C365 C 0.4268(7) 0.1860(4) 0.1217(6) 0.186(13) Uani 1 1 d GU . .
H365 H 0.3956 0.2039 0.1121 0.223 Uiso 1 1 calc R . .
C366 C 0.4881(7) 0.1954(3) 0.1410(5) 0.158(11) Uani 1 1 d GU . .
H366 H 0.4994 0.2200 0.1448 0.190 Uiso 1 1 calc R . .
N411 N 0.8746(13) -0.1557(3) 0.0661(6) 0.202(6) Uani 1 1 d GU . .
C412 C 0.8185(11) -0.1739(5) 0.0814(7) 0.227(10) Uani 1 1 d GU . .
C413 C 0.8175(13) -0.2105(5) 0.0804(8) 0.248(12) Uani 1 1 d GU . .
H413 H 0.7786 -0.2231 0.0910 0.297 Uiso 1 1 calc R . .
C414 C 0.8725(16) -0.2289(3) 0.0642(8) 0.31(2) Uani 1 1 d GU . .
H414 H 0.8718 -0.2543 0.0635 0.370 Uiso 1 1 calc R . .
C415 C 0.9286(15) -0.2107(5) 0.0489(8) 0.31(2) Uani 1 1 d GU . .
H415 H 0.9668 -0.2235 0.0376 0.378 Uiso 1 1 calc R . .
C416 C 0.9296(13) -0.1741(5) 0.0498(7) 0.261(13) Uani 1 1 d GU . .
H416 H 0.9685 -0.1615 0.0392 0.313 Uiso 1 1 calc R . .
N421 N 0.7805(9) -0.1140(4) 0.0950(5) 0.154(5) Uani 1 1 d GU . .
C422 C 0.7771(12) -0.1505(4) 0.0932(6) 0.197(8) Uani 1 1 d GU . .
C423 C 0.7135(13) -0.1608(3) 0.1078(6) 0.195(8) Uani 1 1 d GU . .
H423 H 0.6972 -0.1847 0.1100 0.233 Uiso 1 1 calc R . .
C424 C 0.6776(9) -0.1307(5) 0.1186(6) 0.184(8) Uani 1 1 d GU . .
H424 H 0.6319 -0.1300 0.1297 0.220 Uiso 1 1 calc R . .
N425 N 0.7190(10) -0.1017(3) 0.1107(5) 0.149(5) Uani 1 1 d GU . .
C426 C 0.7014(14) -0.0613(6) 0.1208(9) 0.146(8) Uani 1 1 d U . .
H42A H 0.7446 -0.0483 0.1285 0.176 Uiso 1 1 calc R . .
H42B H 0.6694 -0.0600 0.1448 0.176 Uiso 1 1 calc R . .
C431 C 0.6665(8) -0.0436(4) 0.0810(5) 0.132(9) Uani 1 1 d GU . .
C432 C 0.6545(7) -0.0076(4) 0.0839(4) 0.115(7) Uani 1 1 d GU . .
H432 H 0.6686 0.0051 0.1083 0.138 Uiso 1 1 calc R . .
C433 C 0.6221(7) 0.0101(3) 0.0515(6) 0.114(7) Uani 1 1 d GU . .
C434 C 0.6018(8) -0.0082(4) 0.0163(5) 0.151(10) Uani 1 1 d GU . .
H434 H 0.5794 0.0040 -0.0062 0.181 Uiso 1 1 calc R . .
C435 C 0.6139(9) -0.0442(4) 0.0134(5) 0.182(13) Uani 1 1 d GU . .
H435 H 0.5998 -0.0570 -0.0110 0.219 Uiso 1 1 calc R . .
C436 C 0.6462(9) -0.0619(3) 0.0458(6) 0.185(14) Uani 1 1 d GU . .
H436 H 0.6546 -0.0869 0.0438 0.222 Uiso 1 1 calc R . .
C441 C 0.6119(7) 0.0513(3) 0.0531(5) 0.106(6) Uani 1 1 d GU . .
C442 C 0.6623(5) 0.0734(3) 0.0693(4) 0.084(5) Uani 1 1 d GU . .
H442 H 0.7044 0.0636 0.0802 0.101 Uiso 1 1 calc R . .
C443 C 0.6521(6) 0.1096(3) 0.0698(4) 0.088(5) Uani 1 1 d GU . .
C444 C 0.5915(8) 0.1238(3) 0.0542(5) 0.117(7) Uani 1 1 d GU . .
H444 H 0.5844 0.1489 0.0545 0.141 Uiso 1 1 calc R . .
C445 C 0.5410(6) 0.1017(4) 0.0380(6) 0.166(12) Uani 1 1 d GU . .
H445 H 0.4989 0.1115 0.0271 0.199 Uiso 1 1 calc R . .
C446 C 0.5512(7) 0.0655(4) 0.0375(6) 0.153(11) Uani 1 1 d GU . .
H446 H 0.5162 0.0502 0.0263 0.184 Uiso 1 1 calc R . .
N451 N 0.6739(6) 0.1897(3) 0.1162(3) 0.079(3) Uani 1 1 d GU . .
C452 C 0.6663(8) 0.2245(3) 0.1035(4) 0.084(5) Uani 1 1 d GU . .
C453 C 0.6895(9) 0.2270(3) 0.0632(4) 0.129(9) Uani 1 1 d GU . .
H453 H 0.6903 0.2481 0.0467 0.154 Uiso 1 1 calc R . .
C454 C 0.7114(8) 0.1938(4) 0.0510(3) 0.115(8) Uani 1 1 d GU . .
H454 H 0.7300 0.1879 0.0245 0.138 Uiso 1 1 calc R . .
N455 N 0.7017(7) 0.1707(2) 0.0837(4) 0.094(5) Uani 1 1 d GU . .
C456 C 0.7131(10) 0.1334(5) 0.0857(6) 0.085(5) Uani 1 1 d U . .
H45A H 0.7236 0.1269 0.1152 0.102 Uiso 1 1 calc R . .
H45B H 0.7549 0.1277 0.0692 0.102 Uiso 1 1 calc R . .
N461 N 0.6287(6) 0.2385(2) 0.1718(4) 0.083(4) Uani 1 1 d GU . .
C462 C 0.6454(6) 0.2508(3) 0.1328(3) 0.085(5) Uani 1 1 d GU . .
C463 C 0.6427(7) 0.2866(3) 0.1243(3) 0.089(5) Uani 1 1 d GU . .
H463 H 0.6543 0.2951 0.0972 0.107 Uiso 1 1 calc R . .
C464 C 0.6234(7) 0.3102(2) 0.1548(4) 0.097(6) Uani 1 1 d GU . .
H464 H 0.6215 0.3351 0.1488 0.117 Uiso 1 1 calc R . .
C465 C 0.6067(8) 0.2980(3) 0.1938(4) 0.105(7) Uani 1 1 d GU . .
H465 H 0.5933 0.3144 0.2150 0.126 Uiso 1 1 calc R . .
C466 C 0.6094(7) 0.2621(3) 0.2024(3) 0.099(6) Uani 1 1 d GU . .
H466 H 0.5978 0.2536 0.2294 0.119 Uiso 1 1 calc R . .
N511 N 0.9690(10) -0.0895(4) 0.0337(6) 0.186(5) Uani 1 1 d GU . .
C512 C 1.0251(12) -0.0931(4) 0.0602(4) 0.162(7) Uani 1 1 d GU . .
C513 C 1.0912(10) -0.0912(5) 0.0448(6) 0.205(10) Uani 1 1 d GU . .
H513 H 1.1302 -0.0937 0.0632 0.246 Uiso 1 1 calc R . .
C514 C 1.1012(10) -0.0859(5) 0.0028(6) 0.225(13) Uani 1 1 d GU . .
H514 H 1.1470 -0.0847 -0.0079 0.270 Uiso 1 1 calc R . .
C515 C 1.0450(14) -0.0824(5) -0.0237(4) 0.244(13) Uani 1 1 d GU . .
H515 H 1.0519 -0.0787 -0.0528 0.293 Uiso 1 1 calc R . .
C516 C 0.9789(12) -0.0842(5) -0.0083(5) 0.214(10) Uani 1 1 d GU . .
H516 H 0.9400 -0.0818 -0.0267 0.256 Uiso 1 1 calc R . .
N521 N 0.9393(8) -0.0952(3) 0.1153(4) 0.103(4) Uani 1 1 d GU . .
C522 C 1.0076(9) -0.0964(3) 0.1036(3) 0.124(6) Uani 1 1 d GU . .
C523 C 1.0478(6) -0.0999(4) 0.1391(5) 0.101(5) Uani 1 1 d GU . .
H523 H 1.0971 -0.1014 0.1403 0.121 Uiso 1 1 calc R . .
C524 C 1.0043(7) -0.1007(3) 0.1728(3) 0.080(4) Uani 1 1 d GU . .
H524 H 1.0181 -0.1030 0.2013 0.096 Uiso 1 1 calc R . .
N525 N 0.9373(6) -0.0978(3) 0.1581(4) 0.085(4) Uani 1 1 d GU . .
C526 C 0.8756(10) -0.0995(4) 0.1826(5) 0.075(4) Uani 1 1 d U . .
H52A H 0.8385 -0.0856 0.1682 0.089 Uiso 1 1 calc R . .
H52B H 0.8850 -0.0880 0.2100 0.089 Uiso 1 1 calc R . .
C531 C 0.8488(6) -0.1375(2) 0.1902(4) 0.072(4) Uani 1 1 d GU . .
C532 C 0.7863(6) -0.1410(2) 0.2099(4) 0.077(5) Uani 1 1 d GU . .
H532 H 0.7615 -0.1204 0.2185 0.093 Uiso 1 1 calc R . .
C533 C 0.7594(5) -0.1743(3) 0.2172(4) 0.083(5) Uani 1 1 d GU . .
C534 C 0.7950(7) -0.2041(2) 0.2047(4) 0.087(5) Uani 1 1 d GU . .
H534 H 0.7764 -0.2272 0.2098 0.104 Uiso 1 1 calc R . .
C535 C 0.8576(7) -0.2006(2) 0.1850(4) 0.089(6) Uani 1 1 d GU . .
H535 H 0.8823 -0.2213 0.1764 0.107 Uiso 1 1 calc R . .
C536 C 0.8845(6) -0.1673(3) 0.1778(4) 0.082(5) Uani 1 1 d GU . .
H536 H 0.9278 -0.1649 0.1641 0.099 Uiso 1 1 calc R . .
C541 C 0.6895(5) -0.1788(3) 0.2386(4) 0.097(6) Uani 1 1 d GU . .
C542 C 0.6380(7) -0.1546(3) 0.2296(4) 0.094(6) Uani 1 1 d GU . .
H542 H 0.6475 -0.1347 0.2122 0.113 Uiso 1 1 calc R . .
C543 C 0.5728(6) -0.1592(3) 0.2456(5) 0.111(7) Uani 1 1 d GU . .
C544 C 0.5591(6) -0.1880(4) 0.2707(5) 0.126(8) Uani 1 1 d GU . .
H544 H 0.5139 -0.1912 0.2819 0.151 Uiso 1 1 calc R . .
C545 C 0.6106(7) -0.2122(3) 0.2798(5) 0.127(8) Uani 1 1 d GU . .
H545 H 0.6012 -0.2321 0.2972 0.153 Uiso 1 1 calc R . .
C546 C 0.6758(6) -0.2076(3) 0.2638(5) 0.100(6) Uani 1 1 d GU . .
H546 H 0.7115 -0.2244 0.2700 0.119 Uiso 1 1 calc R . .
N551 N 0.4436(6) -0.1308(4) 0.2961(6) 0.125(4) Uani 1 1 d GU . .
C552 C 0.3796(8) -0.1435(5) 0.3073(6) 0.161(8) Uani 1 1 d GU . .
C553 C 0.3491(6) -0.1587(5) 0.2726(8) 0.190(11) Uani 1 1 d GU . .
H553 H 0.3045 -0.1696 0.2714 0.228 Uiso 1 1 calc R . .
C554 C 0.3943(9) -0.1553(5) 0.2400(6) 0.163(8) Uani 1 1 d GU . .
H554 H 0.3864 -0.1634 0.2121 0.196 Uiso 1 1 calc R . .
N555 N 0.4526(7) -0.1380(4) 0.2545(6) 0.139(5) Uani 1 1 d GU . .
C556 C 0.5165(10) -0.1313(6) 0.2344(9) 0.124(6) Uani 1 1 d U . .
H55A H 0.5334 -0.1073 0.2425 0.149 Uiso 1 1 calc R . .
H55B H 0.5087 -0.1314 0.2037 0.149 Uiso 1 1 calc R . .
N561 N 0.4045(5) -0.1198(3) 0.3754(6) 0.132(5) Uani 1 1 d GU . .
C562 C 0.3617(8) -0.1396(4) 0.3499(5) 0.131(6) Uani 1 1 d GU . .
C563 C 0.3026(7) -0.1547(4) 0.3656(6) 0.188(10) Uani 1 1 d GU . .
H563 H 0.2729 -0.1685 0.3479 0.226 Uiso 1 1 calc R . .
C564 C 0.2863(6) -0.1500(4) 0.4069(7) 0.198(11) Uani 1 1 d GU . .
H564 H 0.2453 -0.1605 0.4178 0.238 Uiso 1 1 calc R . .
C565 C 0.3291(8) -0.1301(5) 0.4324(5) 0.190(10) Uani 1 1 d GU . .
H565 H 0.3178 -0.1268 0.4610 0.228 Uiso 1 1 calc R . .
C566 C 0.3882(7) -0.1150(4) 0.4167(5) 0.134(6) Uani 1 1 d GU . .
H566 H 0.4179 -0.1012 0.4344 0.161 Uiso 1 1 calc R . .
N611 N 0.7348(5) 0.1868(3) 0.2090(4) 0.078(3) Uani 1 1 d GU . .
C612 C 0.7335(6) 0.1936(3) 0.2511(4) 0.084(4) Uani 1 1 d GU . .
C613 C 0.7938(8) 0.2023(3) 0.2721(3) 0.106(5) Uani 1 1 d GU . .
H613 H 0.7930 0.2070 0.3013 0.128 Uiso 1 1 calc R . .
C614 C 0.8553(6) 0.2042(3) 0.2509(5) 0.101(6) Uani 1 1 d GU . .
H614 H 0.8970 0.2103 0.2655 0.121 Uiso 1 1 calc R . .
C615 C 0.8565(5) 0.1974(3) 0.2088(5) 0.094(5) Uani 1 1 d GU . .
H615 H 0.8991 0.1987 0.1941 0.113 Uiso 1 1 calc R . .
C616 C 0.7962(7) 0.1887(3) 0.1878(3) 0.074(4) Uani 1 1 d GU . .
H616 H 0.7970 0.1840 0.1586 0.089 Uiso 1 1 calc R . .
N621 N 0.6105(8) 0.1857(3) 0.2452(3) 0.091(3) Uani 1 1 d GU . .
C622 C 0.6683(6) 0.1924(3) 0.2695(5) 0.095(4) Uani 1 1 d GU . .
C623 C 0.6467(10) 0.1991(4) 0.3095(4) 0.125(6) Uani 1 1 d GU . .
H623 H 0.6759 0.2045 0.3329 0.150 Uiso 1 1 calc R . .
C624 C 0.5756(10) 0.1966(4) 0.3099(4) 0.138(8) Uani 1 1 d GU . .
H624 H 0.5469 0.2000 0.3335 0.165 Uiso 1 1 calc R . .
N625 N 0.5532(6) 0.1883(3) 0.2701(5) 0.115(5) Uani 1 1 d GU . .
C626 C 0.4827(13) 0.1825(6) 0.2561(9) 0.147(8) Uani 1 1 d U . .
H62A H 0.4758 0.1938 0.2283 0.176 Uiso 1 1 calc R . .
H62B H 0.4505 0.1941 0.2759 0.176 Uiso 1 1 calc R . .
C631 C 0.4653(8) 0.1426(3) 0.2530(5) 0.117(6) Uani 1 1 d GU . .
C632 C 0.5043(6) 0.1171(4) 0.2731(4) 0.100(6) Uani 1 1 d GU . .
H632 H 0.5431 0.1239 0.2900 0.119 Uiso 1 1 calc R . .
C633 C 0.4873(7) 0.0817(3) 0.2689(4) 0.099(5) Uani 1 1 d GU . .
C634 C 0.4314(7) 0.0718(3) 0.2446(5) 0.117(7) Uani 1 1 d GU . .
H634 H 0.4196 0.0473 0.2416 0.140 Uiso 1 1 calc R . .
C635 C 0.3924(6) 0.0974(5) 0.2244(4) 0.132(7) Uani 1 1 d GU . .
H635 H 0.3536 0.0906 0.2075 0.158 Uiso 1 1 calc R . .
C636 C 0.4094(7) 0.1328(4) 0.2286(5) 0.128(7) Uani 1 1 d GU . .
H636 H 0.3823 0.1505 0.2147 0.154 Uiso 1 1 calc R . .
C641 C 0.5333(6) 0.0530(3) 0.2923(4) 0.088(5) Uani 1 1 d GU . .
C642 C 0.5450(6) 0.0207(3) 0.2736(3) 0.082(5) Uani 1 1 d GU . .
H642 H 0.5250 0.0156 0.2469 0.098 Uiso 1 1 calc R . .
C643 C 0.5855(6) -0.0045(2) 0.2934(4) 0.075(4) Uani 1 1 d GU . .
C644 C 0.6143(5) 0.0028(3) 0.3319(4) 0.079(5) Uani 1 1 d GU . .
H644 H 0.6424 -0.0147 0.3456 0.095 Uiso 1 1 calc R . .
C645 C 0.6027(6) 0.0351(3) 0.3506(3) 0.089(5) Uani 1 1 d GU . .
H645 H 0.6227 0.0401 0.3774 0.107 Uiso 1 1 calc R . .
C646 C 0.5622(7) 0.0603(2) 0.3309(4) 0.097(6) Uani 1 1 d GU . .
H646 H 0.5541 0.0827 0.3438 0.117 Uiso 1 1 calc R . .
N651 N 0.5981(4) -0.0916(3) 0.3189(4) 0.084(4) Uani 1 1 d GU . .
C652 C 0.6469(6) -0.1153(3) 0.3336(4) 0.077(5) Uani 1 1 d GU . .
C653 C 0.7102(4) -0.1054(3) 0.3182(4) 0.077(5) Uani 1 1 d GU . .
H653 H 0.7533 -0.1172 0.3234 0.092 Uiso 1 1 calc R . .
C654 C 0.7006(5) -0.0755(3) 0.2940(4) 0.073(4) Uani 1 1 d GU . .
H654 H 0.7358 -0.0629 0.2795 0.087 Uiso 1 1 calc R . .
N655 N 0.6313(5) -0.0670(3) 0.2945(3) 0.075(4) Uani 1 1 d GU . .
C656 C 0.5983(8) -0.0398(4) 0.2718(6) 0.076(4) Uani 1 1 d U . .
H65A H 0.5527 -0.0491 0.2620 0.091 Uiso 1 1 calc R . .
H65B H 0.6263 -0.0350 0.2467 0.091 Uiso 1 1 calc R . .
N661 N 0.5573(5) -0.1457(3) 0.3666(5) 0.114(5) Uani 1 1 d GU . .
C662 C 0.6257(6) -0.1450(3) 0.3551(4) 0.085(5) Uani 1 1 d GU . .
C663 C 0.6689(5) -0.1728(3) 0.3658(5) 0.100(7) Uani 1 1 d GU . .
H663 H 0.7164 -0.1723 0.3578 0.120 Uiso 1 1 calc R . .
C664 C 0.6436(7) -0.2012(3) 0.3880(6) 0.130(9) Uani 1 1 d GU . .
H664 H 0.6736 -0.2205 0.3954 0.155 Uiso 1 1 calc R . .
C665 C 0.5752(7) -0.2019(3) 0.3995(6) 0.172(13) Uani 1 1 d GU . .
H665 H 0.5577 -0.2216 0.4149 0.206 Uiso 1 1 calc R . .
C666 C 0.5321(5) -0.1741(4) 0.3888(6) 0.153(12) Uani 1 1 d GU . .
H666 H 0.4846 -0.1746 0.3968 0.183 Uiso 1 1 calc R . .
C1 C 1.113(2) 0.2554(11) 0.4475(14) 0.226(17) Uiso 1 1 d U . .
C2 C 1.121(2) 0.2330(14) 0.4146(17) 0.244(19) Uiso 1 1 d U . .
C3 C 0.564(3) -0.1796(16) 0.031(2) 0.17(2) Uiso 0.50 1 d PU . .
C4 C 0.624(3) -0.1679(16) 0.0041(19) 0.15(2) Uiso 0.50 1 d PU . .
C5 C 1.077(3) 0.1321(17) 0.155(2) 0.17(2) Uiso 0.50 1 d PU . .
C6 C 0.932(3) 0.1697(14) 0.0542(17) 0.141(18) Uiso 0.50 1 d PU . .
C7 C 0.706(3) 0.0453(14) -0.0616(15) 0.27(2) Uiso 1 1 d U . .
C8 C 0.6774(17) 0.0828(9) -0.0499(10) 0.179(12) Uiso 1 1 d U . .
C9 C 0.839(3) 0.1020(14) 0.5378(17) 0.144(19) Uiso 0.50 1 d P . .
C10 C 0.244(3) 0.1566(15) 0.4451(17) 0.144(19) Uiso 0.50 1 d P . .
C11 C 1.032(4) -0.2238(18) 0.141(2) 0.18(2) Uiso 0.50 1 d PU . .
C12 C 1.165(3) -0.1354(15) 0.2498(18) 0.146(19) Uiso 0.50 1 d P . .
C13 C 1.172(2) 0.1459(10) 0.1756(12) 0.189(14) Uiso 1 1 d U . .
C14 C 0.768(4) 0.1285(19) 0.444(2) 0.20(3) Uiso 0.50 1 d P . .
C15 C 0.907(3) 0.1968(15) 0.4265(18) 0.30(2) Uiso 1 1 d U . .
C16 C 0.889(2) 0.2046(12) 0.0890(14) 0.249(18) Uiso 1 1 d U . .
C17 C 1.225(2) 0.1342(11) 0.1732(14) 0.223(17) Uiso 1 1 d U . .
C18 C 0.898(3) 0.2328(15) 0.3885(18) 0.30(2) Uiso 1 1 d U . .
C19 C 0.495(2) 0.2475(12) 0.0477(14) 0.109(14) Uiso 0.50 1 d P . .
C20 C 0.519(2) -0.0521(11) 0.1392(15) 0.097(13) Uiso 0.50 1 d PU . .
C21 C 0.487(2) -0.0478(10) 0.0997(13) 0.086(11) Uiso 0.50 1 d PU . .
C22 C 0.2774(15) -0.0719(8) 0.1701(9) 0.157(10) Uiso 1 1 d . . .
C23 C 1.089(3) -0.2803(15) 0.1487(17) 0.141(18) Uiso 0.50 1 d PU . .
C24 C 1.106(4) -0.245(2) 0.135(3) 0.22(3) Uiso 0.50 1 d PU . .
N1 N 1.155(2) 0.2087(12) 0.3889(15) 0.30(2) Uiso 1 1 d U . .
N2 N 0.675(3) -0.1890(16) -0.0094(19) 0.20(2) Uiso 0.50 1 d PU . .
N3 N 0.5506(16) -0.0597(8) 0.1710(10) 0.204(12) Uiso 1 1 d U . .

loop_
_atom_site_aniso_label
_atom_site_aniso_U_11
_atom_site_aniso_U_22
_atom_site_aniso_U_33
_atom_site_aniso_U_23
_atom_site_aniso_U_13
_atom_site_aniso_U_12
Co1 0.0573(14) 0.0541(14) 0.0533(14) 0.0045(10) 0.0070(11) 0.0022(11)
Co2 0.317(5) 0.0567(19) 0.088(2) -0.0141(16) -0.074(3) 0.032(2)
Co3 0.0879(18) 0.0629(16) 0.091(2) 0.0172(13) 0.0150(15) 0.0197(14)
Co4 0.0483(15) 0.0632(17) 0.207(3) 0.0334(18) 0.0060(18) 0.0049(13)
B1 0.094(13) 0.070(12) 0.097(16) -0.022(9) 0.010(11) -0.017(13)
F11 0.111(8) 0.215(16) 0.199(16) 0.030(11) 0.039(9) 0.023(9)
F12 0.179(11) 0.110(9) 0.144(11) -0.015(7) -0.074(9) 0.000(9)
F13 0.222(14) 0.070(7) 0.167(12) -0.035(7) 0.078(11) -0.028(8)
F14 0.144(10) 0.122(9) 0.092(8) -0.006(6) 0.005(7) 0.030(8)
B2 0.12(3) 0.16(2) 0.26(3) 0.149(17) 0.029(15) -0.005(12)
F21 0.141(13) 0.202(15) 0.33(2) 0.101(14) 0.030(13) -0.013(11)
F22 0.180(15) 0.29(2) 0.266(19) 0.183(17) 0.043(12) 0.025(13)
F23 0.134(12) 0.226(15) 0.244(19) 0.103(12) 0.051(12) 0.007(10)
F24 0.137(11) 0.233(17) 0.166(14) 0.061(11) 0.031(10) -0.026(10)
B3 0.13(2) 0.072(15) 0.090(14) -0.011(12) -0.027(12) 0.000(8)
F31 0.202(13) 0.088(9) 0.115(8) -0.001(6) 0.006(8) -0.021(8)
F32 0.161(10) 0.070(7) 0.118(9) -0.003(6) -0.030(7) -0.014(6)
F33 0.167(11) 0.087(8) 0.146(10) -0.019(7) -0.068(9) 0.020(7)
F34 0.164(11) 0.068(7) 0.108(8) -0.015(6) -0.038(7) 0.006(6)
B4 0.077(10) 0.063(11) 0.092(14) -0.012(8) 0.014(11) 0.001(12)
F41 0.104(7) 0.098(8) 0.173(12) -0.027(8) 0.076(7) -0.022(6)
F42 0.211(12) 0.095(8) 0.080(7) 0.004(6) -0.017(8) -0.027(9)
F43 0.085(7) 0.077(6) 0.076(6) -0.009(5) 0.013(5) -0.012(5)
F44 0.100(7) 0.072(6) 0.113(8) -0.020(5) 0.024(6) 0.002(5)
B5 0.066(9) 0.054(11) 0.114(13) -0.007(9) -0.002(13) -0.005(10)
F51 0.141(10) 0.078(7) 0.149(9) -0.019(6) 0.050(8) 0.005(7)
F52 0.071(6) 0.063(6) 0.146(8) 0.019(6) -0.015(6) 0.004(5)
F53 0.096(7) 0.056(6) 0.135(9) 0.005(5) -0.005(7) -0.009(5)
F54 0.062(5) 0.085(7) 0.127(9) -0.006(6) -0.015(5) 0.003(5)
B6 0.122(19) 0.24(4) 0.19(4) 0.004(12) 0.031(14) 0.136(19)
F61 0.30(2) 0.194(17) 0.28(2) 0.025(14) -0.052(18) 0.082(16)
F62 0.33(3) 0.243(19) 0.171(17) -0.012(13) 0.006(14) 0.125(18)
F63 0.32(2) 0.25(2) 0.21(2) 0.062(14) -0.075(18) -0.010(19)
F64 0.25(2) 0.37(3) 0.25(2) 0.068(18) 0.077(18) 0.098(18)
N111 0.052(6) 0.068(8) 0.048(6) 0.006(5) 0.012(5) -0.001(5)
C112 0.050(9) 0.067(10) 0.056(9) 0.006(6) 0.005(6) -0.003(7)
C113 0.056(9) 0.078(11) 0.069(11) 0.007(7) -0.006(7) -0.004(8)
C114 0.074(11) 0.109(15) 0.058(11) -0.003(8) -0.001(9) 0.003(9)
C115 0.071(12) 0.110(14) 0.055(11) -0.002(9) 0.001(8) 0.002(9)
C116 0.068(10) 0.072(10) 0.044(9) 0.006(7) 0.007(6) -0.005(8)
N121 0.056(7) 0.049(6) 0.056(7) 0.002(5) 0.008(5) -0.002(5)
C122 0.058(9) 0.064(10) 0.044(9) 0.013(6) 0.012(6) 0.005(7)
C123 0.074(11) 0.070(11) 0.058(11) 0.009(7) -0.007(7) 0.011(8)
C124 0.068(11) 0.062(10) 0.070(11) 0.001(7) -0.002(8) 0.016(7)
N125 0.048(7) 0.057(8) 0.054(7) 0.004(5) 0.011(5) 0.007(6)
C126 0.048(9) 0.071(11) 0.055(8) -0.002(6) 0.004(6) 0.006(7)
C131 0.053(9) 0.052(10) 0.060(8) 0.001(7) 0.011(7) 0.013(7)
C132 0.055(9) 0.073(11) 0.058(8) 0.000(8) 0.006(7) -0.001(8)
C133 0.065(8) 0.056(10) 0.054(7) -0.004(7) 0.013(6) 0.019(7)
C134 0.074(10) 0.077(12) 0.039(8) 0.017(8) 0.020(6) 0.005(8)
C135 0.056(10) 0.091(13) 0.064(10) 0.018(9) 0.010(7) 0.004(8)
C136 0.054(9) 0.073(12) 0.053(9) 0.015(8) -0.002(7) 0.009(7)
C141 0.076(7) 0.068(11) 0.049(6) -0.012(8) 0.015(6) 0.018(9)
C142 0.074(7) 0.062(10) 0.048(8) -0.007(8) 0.004(6) 0.016(9)
C143 0.089(8) 0.058(11) 0.067(9) -0.018(10) -0.007(6) 0.023(10)
C144 0.109(9) 0.092(14) 0.053(8) -0.018(10) -0.020(8) 0.037(12)
C145 0.112(10) 0.123(16) 0.050(8) 0.003(11) 0.004(8) 0.049(14)
C146 0.083(10) 0.124(16) 0.053(7) 0.013(11) 0.010(7) 0.032(12)
N151 0.155(13) 0.059(5) 0.112(12) -0.022(6) -0.068(10) 0.011(7)
C152 0.18(2) 0.062(7) 0.107(15) -0.001(8) -0.069(14) -0.007(13)
C153 0.135(18) 0.066(8) 0.123(15) 0.011(9) -0.061(14) -0.013(12)
C154 0.069(12) 0.056(8) 0.109(13) -0.003(7) -0.015(10) 0.002(9)
N155 0.110(10) 0.058(7) 0.091(10) -0.020(7) -0.036(8) 0.012(8)
C156 0.090(8) 0.060(11) 0.081(10) -0.024(8) -0.020(7) 0.018(9)
N161 0.50(2) 0.060(8) 0.137(11) -0.013(9) -0.161(14) -0.003(17)
C162 0.28(3) 0.067(9) 0.116(16) 0.007(10) -0.102(18) -0.029(15)
C163 0.36(4) 0.103(15) 0.15(2) 0.010(12) -0.15(3) -0.05(2)
C164 0.42(5) 0.121(18) 0.15(2) 0.002(14) -0.17(3) -0.07(3)
C165 0.31(4) 0.126(16) 0.14(2) -0.024(15) -0.11(2) -0.04(2)
C166 0.35(4) 0.084(12) 0.121(19) -0.021(12) -0.10(2) -0.01(2)
N211 0.065(7) 0.053(7) 0.055(7) 0.004(6) 0.007(5) -0.006(6)
C212 0.060(8) 0.066(11) 0.049(8) 0.006(7) 0.015(6) 0.002(7)
C213 0.069(9) 0.075(12) 0.069(10) 0.027(9) 0.018(8) 0.004(8)
C214 0.078(10) 0.063(12) 0.085(11) 0.026(10) 0.025(9) 0.003(9)
C215 0.068(11) 0.068(12) 0.106(13) 0.022(10) 0.002(8) -0.009(9)
C216 0.065(9) 0.063(11) 0.080(11) 0.018(8) -0.002(8) -0.002(8)
N221 0.052(6) 0.052(8) 0.056(6) 0.000(5) 0.010(5) 0.007(5)
C222 0.065(9) 0.055(10) 0.050(9) 0.001(7) 0.009(6) 0.000(7)
C223 0.061(9) 0.059(10) 0.054(9) 0.005(7) 0.012(6) 0.011(7)
C224 0.056(9) 0.055(10) 0.061(9) 0.004(7) 0.004(7) 0.012(7)
N225 0.064(7) 0.055(8) 0.056(8) 0.001(6) 0.002(5) -0.002(6)
C226 0.063(9) 0.050(9) 0.064(11) 0.000(6) 0.003(7) 0.001(6)
C231 0.063(10) 0.050(8) 0.048(10) -0.001(7) -0.001(6) 0.004(7)
C232 0.061(10) 0.039(7) 0.059(11) -0.004(7) -0.005(6) 0.005(7)
C233 0.058(10) 0.052(6) 0.064(11) 0.000(7) -0.002(7) 0.007(7)
C234 0.053(10) 0.060(7) 0.067(11) -0.001(8) 0.008(8) 0.012(7)
C235 0.086(13) 0.040(7) 0.091(14) 0.003(8) 0.019(9) 0.022(8)
C236 0.068(11) 0.045(7) 0.074(12) -0.005(8) 0.007(8) 0.000(8)
C241 0.067(9) 0.058(7) 0.062(11) 0.003(8) 0.007(8) 0.009(7)
C242 0.064(8) 0.058(9) 0.096(14) 0.012(9) 0.005(9) 0.002(7)
C243 0.068(8) 0.083(11) 0.079(13) 0.034(10) 0.000(9) 0.002(7)
C244 0.078(9) 0.057(9) 0.087(14) 0.012(9) 0.006(10) -0.013(7)
C245 0.075(9) 0.050(9) 0.082(13) 0.004(8) 0.002(10) -0.001(8)
C246 0.063(9) 0.059(8) 0.067(12) 0.003(8) 0.000(9) -0.001(6)
N251 0.057(9) 0.071(7) 0.152(8) 0.051(5) 0.045(6) 0.007(6)
C252 0.053(12) 0.076(10) 0.154(12) 0.037(7) 0.027(10) 0.003(9)
C253 0.056(12) 0.104(12) 0.148(14) 0.025(9) 0.040(11) 0.020(10)
C254 0.083(15) 0.112(13) 0.142(12) 0.038(9) 0.033(11) 0.012(11)
N255 0.073(10) 0.105(10) 0.142(10) 0.059(7) 0.050(9) 0.018(8)
C256 0.087(10) 0.102(13) 0.156(18) 0.064(13) 0.037(11) 0.010(9)
N261 0.051(8) 0.058(7) 0.174(11) 0.023(6) 0.012(9) 0.005(6)
C262 0.038(11) 0.063(9) 0.159(12) 0.029(8) 0.024(9) 0.005(8)
C263 0.034(10) 0.059(9) 0.178(15) 0.037(9) 0.030(10) 0.002(7)
C264 0.033(10) 0.068(11) 0.178(18) 0.039(10) 0.028(11) 0.013(9)
C265 0.034(10) 0.087(13) 0.192(17) 0.026(10) 0.007(11) 0.009(9)
C266 0.036(11) 0.075(11) 0.169(13) 0.012(9) 0.020(10) 0.009(8)
N311 0.051(7) 0.063(5) 0.059(8) 0.005(5) 0.009(5) -0.001(6)
C312 0.040(9) 0.067(6) 0.059(11) -0.005(7) 0.005(6) -0.002(7)
C313 0.059(10) 0.076(7) 0.041(10) -0.004(8) 0.009(7) 0.004(8)
C314 0.063(11) 0.075(8) 0.071(12) 0.010(9) 0.012(8) -0.004(9)
C315 0.053(10) 0.054(8) 0.082(13) 0.007(7) 0.004(8) -0.001(7)
C316 0.054(10) 0.057(6) 0.053(10) 0.007(7) 0.001(7) -0.001(7)
N321 0.066(7) 0.058(5) 0.054(7) -0.002(5) 0.003(5) 0.006(6)
C322 0.071(11) 0.066(6) 0.044(10) -0.003(7) 0.004(7) 0.004(8)
C323 0.074(11) 0.075(8) 0.056(11) 0.004(8) 0.008(8) 0.023(8)
C324 0.080(12) 0.068(8) 0.060(11) -0.006(8) -0.002(8) 0.020(9)
N325 0.092(10) 0.054(6) 0.053(8) -0.002(5) -0.003(6) 0.010(6)
C326 0.069(10) 0.049(8) 0.083(9) -0.002(8) 0.002(7) 0.002(8)
C331 0.072(9) 0.041(10) 0.085(9) 0.012(8) 0.001(7) 0.005(8)
C332 0.070(8) 0.052(10) 0.060(9) -0.001(8) 0.016(6) 0.003(8)
C333 0.073(7) 0.042(9) 0.064(9) 0.001(7) 0.015(6) 0.013(7)
C334 0.082(9) 0.053(11) 0.070(10) 0.014(8) 0.011(8) 0.005(9)
C335 0.081(9) 0.050(10) 0.083(10) 0.013(9) 0.026(9) 0.006(9)
C336 0.071(10) 0.060(12) 0.087(10) -0.002(9) 0.010(8) 0.002(9)
C341 0.081(7) 0.037(9) 0.063(8) 0.004(8) 0.014(6) 0.005(8)
C342 0.070(8) 0.040(9) 0.064(8) 0.007(8) 0.020(6) 0.001(8)
C343 0.065(8) 0.032(9) 0.072(7) 0.021(8) 0.013(6) 0.014(8)
C344 0.056(9) 0.055(10) 0.073(8) 0.013(9) 0.010(7) 0.008(8)
C345 0.074(8) 0.061(11) 0.071(8) 0.015(9) 0.004(8) 0.013(9)
C346 0.074(8) 0.061(11) 0.062(9) 0.001(9) 0.008(7) 0.013(9)
N351 0.074(7) 0.065(5) 0.062(9) 0.016(5) 0.004(7) 0.016(5)
C352 0.061(8) 0.079(7) 0.093(14) 0.040(10) 0.018(9) 0.007(6)
C353 0.060(9) 0.082(8) 0.125(17) 0.046(11) 0.012(10) -0.001(7)
C354 0.071(9) 0.061(7) 0.078(13) 0.023(9) 0.007(9) -0.002(6)
N355 0.063(6) 0.056(6) 0.075(9) 0.016(7) 0.011(6) 0.005(5)
C356 0.055(7) 0.066(11) 0.081(8) 0.004(9) 0.019(7) 0.012(7)
N361 0.071(7) 0.087(7) 0.141(12) 0.043(9) 0.010(7) 0.020(6)
C362 0.051(9) 0.090(8) 0.147(19) 0.067(11) 0.022(9) 0.006(7)
C363 0.048(10) 0.112(12) 0.21(3) 0.075(14) 0.007(10) -0.006(8)
C364 0.058(12) 0.168(17) 0.31(4) 0.15(2) -0.011(15) -0.008(12)
C365 0.060(13) 0.146(14) 0.35(4) 0.15(2) 0.007(14) 0.025(13)
C366 0.079(12) 0.113(12) 0.28(3) 0.100(17) 0.021(14) 0.031(11)
N411 0.42(2) 0.064(7) 0.122(18) -0.040(7) -0.106(15) 0.060(8)
C412 0.34(2) 0.052(7) 0.28(4) -0.042(15) -0.21(2) -0.002(10)
C413 0.44(4) 0.063(9) 0.23(3) -0.010(16) -0.21(3) 0.027(12)
C414 0.54(5) 0.079(17) 0.30(5) -0.03(2) -0.17(4) 0.071(16)
C415 0.63(5) 0.091(15) 0.23(4) -0.07(2) -0.02(4) 0.11(2)
C416 0.56(4) 0.084(13) 0.14(3) -0.014(18) -0.02(3) 0.118(17)
N421 0.243(10) 0.055(7) 0.161(14) -0.002(9) -0.143(8) -0.001(7)
C422 0.32(2) 0.054(8) 0.22(3) 0.008(15) -0.168(19) -0.016(10)
C423 0.36(2) 0.076(9) 0.14(2) 0.034(14) -0.167(19) -0.062(11)
C424 0.274(16) 0.100(11) 0.17(3) 0.063(16) -0.153(15) -0.065(11)
N425 0.209(12) 0.070(7) 0.166(18) 0.027(9) -0.144(10) -0.039(8)
C426 0.162(19) 0.083(9) 0.19(2) 0.041(11) -0.100(16) -0.016(10)
C431 0.130(19) 0.076(9) 0.189(19) 0.057(11) -0.096(17) -0.062(12)
C432 0.082(14) 0.092(10) 0.171(18) 0.054(11) -0.038(13) -0.029(11)
C433 0.051(11) 0.096(8) 0.193(19) 0.053(9) -0.047(13) -0.031(9)
C434 0.109(18) 0.102(11) 0.24(2) 0.043(13) -0.112(19) -0.049(14)
C435 0.21(3) 0.087(11) 0.24(2) 0.061(12) -0.17(2) -0.082(16)
C436 0.22(3) 0.100(14) 0.23(3) 0.044(12) -0.17(3) -0.059(17)
C441 0.069(11) 0.101(8) 0.15(2) 0.048(11) -0.027(12) -0.014(8)
C442 0.052(10) 0.084(8) 0.116(16) 0.046(11) -0.006(9) -0.009(8)
C443 0.082(11) 0.088(8) 0.094(15) 0.029(11) 0.004(10) 0.002(8)
C444 0.100(14) 0.088(12) 0.16(2) 0.026(14) -0.012(14) 0.016(9)
C445 0.110(17) 0.119(13) 0.27(4) 0.06(2) -0.073(19) -0.002(12)
C446 0.088(14) 0.111(11) 0.26(3) 0.055(19) -0.077(17) -0.017(11)
N451 0.092(9) 0.067(7) 0.079(6) 0.009(5) 0.010(7) 0.006(8)
C452 0.093(14) 0.068(8) 0.092(10) 0.019(7) 0.019(11) -0.004(10)
C453 0.20(3) 0.078(10) 0.106(14) 0.017(9) 0.048(17) -0.018(15)
C454 0.18(2) 0.094(11) 0.078(12) 0.004(8) 0.021(14) -0.008(15)
N455 0.117(13) 0.079(7) 0.086(10) 0.006(6) 0.022(10) 0.003(8)
C456 0.104(12) 0.078(7) 0.074(13) -0.003(8) 0.012(10) 0.009(8)
N461 0.095(10) 0.064(5) 0.092(9) 0.020(5) 0.013(9) 0.025(6)
C462 0.091(13) 0.064(7) 0.099(11) 0.023(7) 0.015(12) 0.004(11)
C463 0.096(14) 0.065(8) 0.107(13) 0.025(7) 0.010(12) -0.010(11)
C464 0.119(16) 0.056(10) 0.117(14) 0.022(8) -0.004(14) 0.008(11)
C465 0.150(19) 0.060(8) 0.106(13) 0.006(9) 0.006(15) 0.017(13)
C466 0.133(17) 0.062(7) 0.101(12) 0.014(8) 0.012(13) 0.039(12)
N511 0.367(10) 0.119(12) 0.073(7) -0.005(11) 0.026(8) 0.140(11)
C512 0.318(10) 0.091(17) 0.077(9) 0.038(14) 0.049(9) 0.09(2)
C513 0.347(12) 0.17(3) 0.099(14) 0.052(16) 0.108(13) 0.17(2)
C514 0.42(2) 0.16(3) 0.100(16) 0.042(19) 0.108(17) 0.14(3)
C515 0.48(3) 0.16(3) 0.089(15) -0.011(17) 0.071(15) 0.18(3)
C516 0.45(2) 0.12(2) 0.072(10) 0.002(15) 0.012(12) 0.14(3)
N521 0.188(9) 0.050(9) 0.070(6) 0.004(7) -0.007(5) 0.027(9)
C522 0.216(10) 0.080(14) 0.077(8) 0.008(12) 0.034(7) 0.070(16)
C523 0.159(9) 0.068(12) 0.077(9) 0.003(11) 0.045(7) 0.037(13)
C524 0.115(10) 0.056(11) 0.068(8) -0.001(9) 0.016(7) 0.006(11)
N525 0.128(9) 0.054(8) 0.072(7) 0.001(8) -0.003(6) 0.022(9)
C526 0.109(10) 0.048(7) 0.066(10) -0.007(8) -0.022(8) 0.009(8)
C531 0.102(12) 0.046(7) 0.069(13) -0.009(8) -0.026(9) 0.011(7)
C532 0.092(11) 0.045(7) 0.094(15) -0.028(9) -0.026(9) 0.005(7)
C533 0.081(9) 0.052(8) 0.116(15) -0.017(9) -0.031(9) 0.007(7)
C534 0.104(13) 0.040(8) 0.115(17) -0.009(10) -0.018(10) 0.005(8)
C535 0.128(14) 0.049(8) 0.090(15) -0.011(10) 0.001(11) 0.012(10)
C536 0.109(13) 0.052(7) 0.086(14) -0.013(9) -0.001(11) 0.009(8)
C541 0.084(9) 0.037(10) 0.17(2) -0.031(9) -0.024(10) -0.004(7)
C542 0.076(9) 0.055(11) 0.151(19) -0.032(9) -0.018(11) 0.002(8)
C543 0.084(9) 0.062(12) 0.19(2) -0.029(10) -0.010(12) 0.004(9)
C544 0.071(11) 0.050(12) 0.26(3) -0.021(11) 0.008(14) -0.008(8)
C545 0.087(12) 0.055(12) 0.24(3) -0.014(12) 0.011(14) 0.002(9)
C546 0.086(10) 0.047(11) 0.16(2) -0.031(9) 0.002(12) 0.004(9)
N551 0.052(8) 0.068(9) 0.256(11) 0.012(10) -0.009(7) 0.012(7)
C552 0.061(13) 0.11(2) 0.316(18) -0.02(2) 0.005(14) -0.013(12)
C553 0.092(16) 0.12(2) 0.35(2) -0.06(3) 0.006(15) -0.040(16)
C554 0.078(13) 0.095(18) 0.314(18) -0.03(2) -0.028(13) -0.002(13)
N555 0.077(8) 0.065(12) 0.275(13) -0.031(13) -0.015(10) 0.003(8)
C556 0.075(9) 0.083(14) 0.212(19) -0.022(13) -0.030(11) 0.002(9)
N561 0.052(7) 0.102(13) 0.240(12) 0.080(11) -0.006(9) -0.004(6)
C562 0.032(10) 0.078(15) 0.282(15) 0.077(15) -0.016(10) 0.009(8)
C563 0.070(15) 0.12(2) 0.37(2) 0.09(2) 0.009(16) -0.033(13)
C564 0.050(14) 0.17(3) 0.37(3) 0.12(3) 0.037(18) -0.022(13)
C565 0.053(14) 0.23(3) 0.29(2) 0.16(2) 0.007(14) -0.012(14)
C566 0.051(11) 0.118(17) 0.233(13) 0.113(14) 0.007(10) 0.005(10)
N611 0.096(6) 0.046(8) 0.094(7) 0.013(8) 0.001(5) 0.014(6)
C612 0.131(9) 0.030(10) 0.091(9) 0.012(10) 0.000(6) 0.014(11)
C613 0.157(11) 0.048(12) 0.113(13) -0.007(11) -0.023(9) 0.017(14)
C614 0.128(10) 0.043(11) 0.129(14) 0.003(13) -0.041(11) 0.014(12)
C615 0.097(9) 0.054(12) 0.132(14) 0.011(12) -0.018(10) 0.007(10)
C616 0.094(7) 0.035(10) 0.094(11) 0.010(9) -0.003(7) 0.006(10)
N621 0.124(8) 0.048(8) 0.102(6) 0.018(6) 0.040(6) 0.023(9)
C622 0.157(9) 0.036(10) 0.093(8) 0.005(10) 0.026(7) 0.012(13)
C623 0.225(16) 0.051(12) 0.100(10) -0.006(11) 0.042(9) -0.009(16)
C624 0.230(16) 0.064(14) 0.122(11) 0.008(13) 0.088(12) -0.001(18)
N625 0.158(9) 0.063(10) 0.125(11) 0.022(10) 0.065(9) 0.025(10)
C626 0.130(10) 0.092(9) 0.22(2) 0.030(14) 0.072(13) 0.044(13)
C631 0.109(15) 0.096(9) 0.15(2) 0.037(12) 0.060(11) 0.032(9)
C632 0.085(13) 0.081(8) 0.134(17) 0.015(11) 0.056(10) 0.028(9)
C633 0.071(11) 0.084(8) 0.144(16) 0.036(11) 0.069(9) 0.016(8)
C634 0.050(11) 0.098(12) 0.20(2) 0.047(12) 0.057(9) 0.008(9)
C635 0.073(13) 0.129(13) 0.19(2) 0.059(15) 0.051(10) 0.015(11)
C636 0.080(14) 0.119(11) 0.19(2) 0.058(15) 0.058(11) 0.039(11)
C641 0.078(12) 0.076(9) 0.112(13) 0.022(8) 0.058(9) 0.008(9)
C642 0.054(11) 0.075(10) 0.117(13) 0.004(8) 0.032(9) 0.008(8)
C643 0.059(12) 0.060(8) 0.106(12) 0.008(8) 0.026(9) -0.012(7)
C644 0.059(11) 0.072(10) 0.108(12) -0.002(8) 0.029(9) 0.000(9)
C645 0.090(14) 0.070(11) 0.108(13) -0.002(8) 0.041(9) -0.004(9)
C646 0.107(16) 0.068(11) 0.118(13) -0.002(9) 0.055(10) 0.007(9)
N651 0.057(6) 0.060(9) 0.135(13) 0.006(6) 0.005(7) 0.007(5)
C652 0.056(7) 0.056(10) 0.119(16) -0.009(7) 0.001(9) 0.007(7)
C653 0.053(7) 0.066(11) 0.110(16) -0.030(8) -0.006(9) 0.002(7)
C654 0.050(7) 0.073(11) 0.095(14) -0.025(8) 0.001(9) -0.007(7)
N655 0.050(7) 0.066(8) 0.108(12) -0.007(6) 0.006(7) 0.002(6)
C656 0.046(9) 0.063(9) 0.118(13) 0.003(6) 0.012(9) -0.005(7)
N661 0.067(7) 0.064(8) 0.211(18) 0.035(8) 0.009(9) 0.007(7)
C662 0.057(8) 0.059(10) 0.137(18) 0.007(9) -0.015(10) 0.008(7)
C663 0.068(10) 0.058(11) 0.17(2) -0.005(10) -0.020(12) 0.010(8)
C664 0.082(11) 0.067(13) 0.24(3) 0.034(13) -0.030(15) 0.020(11)
C665 0.100(14) 0.088(16) 0.33(4) 0.086(18) 0.03(2) 0.026(13)
C666 0.079(12) 0.097(16) 0.28(3) 0.084(17) 0.028(17) 0.020(10)

loop_
_atom_type_symbol
_atom_type_description
_atom_type_scat_dispersion_real
_atom_type_scat_dispersion_imag
_atom_type_scat_source
C C 0.0033 0.0016 'International Tables Vol C Tables 4.2.6.8 and 6.1.1.4'
H H 0.0000 0.0000 'International Tables Vol C Tables 4.2.6.8 and 6.1.1.4'
B B 0.0013 0.0007 'International Tables Vol C Tables 4.2.6.8 and 6.1.1.4'
N N 0.0061 0.0033 'International Tables Vol C Tables 4.2.6.8 and 6.1.1.4'
F F 0.0171 0.0103 'International Tables Vol C Tables 4.2.6.8 and 6.1.1.4'
Co Co 0.3494 0.9721 'International Tables Vol C Tables 4.2.6.8 and 6.1.1.4'

loop_
_geom_angle_atom_site_label_1
_geom_angle_atom_site_label_2
_geom_angle_atom_site_label_3
_geom_angle
_geom_angle_site_symmetry_1
_geom_angle_site_symmetry_3
_geom_angle_publ_flag
N211 Co1 N121 90.2(4) . . ?
N211 Co1 N311 176.8(4) . . ?
N121 Co1 N311 90.5(3) . . ?
N211 Co1 N221 77.1(4) . . ?
N121 Co1 N221 101.3(4) . . ?
N311 Co1 N221 99.7(4) . . ?
N211 Co1 N111 90.7(4) . . ?
N121 Co1 N111 75.4(4) . . ?
N311 Co1 N111 92.5(3) . . ?
N221 Co1 N111 167.4(3) . . ?
N211 Co1 N321 103.0(4) . . ?
N121 Co1 N321 159.8(4) . . ?
N311 Co1 N321 77.2(3) . . ?
N221 Co1 N321 96.6(4) . . ?
N111 Co1 N321 89.1(4) . . ?
N421 Co2 N521 100.3(6) . . ?
N421 Co2 N411 74.8(8) . . ?
N521 Co2 N411 88.2(6) . . ?
N421 Co2 N151 100.1(7) . . ?
N521 Co2 N151 103.9(5) . . ?
N411 Co2 N151 167.6(7) . . ?
N421 Co2 N161 91.7(8) . . ?
N521 Co2 N161 167.7(8) . . ?
N411 Co2 N161 92.4(6) . . ?
N151 Co2 N161 76.3(5) . . ?
N421 Co2 N511 168.4(6) . . ?
N521 Co2 N511 75.7(7) . . ?
N411 Co2 N511 94.1(8) . . ?
N151 Co2 N511 91.4(6) . . ?
N161 Co2 N511 92.0(8) . . ?
N611 Co3 N621 76.8(5) . . ?
N611 Co3 N361 174.4(5) . . ?
N621 Co3 N361 99.2(6) . . ?
N611 Co3 N351 100.2(4) . . ?
N621 Co3 N351 96.2(4) . . ?
N361 Co3 N351 76.2(4) . . ?
N611 Co3 N451 94.4(5) . . ?
N621 Co3 N451 163.2(5) . . ?
N361 Co3 N451 90.5(5) . . ?
N351 Co3 N451 99.4(4) . . ?
N611 Co3 N461 89.0(4) . . ?
N621 Co3 N461 89.8(4) . . ?
N361 Co3 N461 95.0(5) . . ?
N351 Co3 N461 169.9(5) . . ?
N451 Co3 N461 75.6(4) . . ?
N661 Co4 N651 76.1(4) . . ?
N661 Co4 N561 92.1(4) . . ?
N651 Co4 N561 167.9(4) . . ?
N661 Co4 N261 175.7(4) . . ?
N651 Co4 N261 99.8(4) . . ?
N561 Co4 N261 92.0(4) . . ?
N661 Co4 N251 102.8(6) . . ?
N651 Co4 N251 97.0(4) . . ?
N561 Co4 N251 88.5(6) . . ?
N261 Co4 N251 76.2(5) . . ?
N661 Co4 N551 92.9(5) . . ?
N651 Co4 N551 101.7(6) . . ?
N561 Co4 N551 75.6(6) . . ?
N261 Co4 N551 89.3(5) . . ?
N251 Co4 N551 158.1(5) . . ?
F13 B1 F14 109.8(10) . . ?
F13 B1 F11 110.6(10) . . ?
F14 B1 F11 109.1(11) . . ?
F13 B1 F12 108.1(10) . . ?
F14 B1 F12 110.3(10) . . ?
F11 B1 F12 109.0(11) . . ?
F24 B2 F22 110.7(12) . . ?
F24 B2 F23 108.9(11) . . ?
F22 B2 F23 109.3(12) . . ?
F24 B2 F21 109.0(12) . . ?
F22 B2 F21 109.2(12) . . ?
F23 B2 F21 109.7(12) . . ?
F31 B3 F33 112.1(11) . . ?
F31 B3 F34 109.2(10) . . ?
F33 B3 F34 108.8(10) . . ?
F31 B3 F32 108.3(10) . . ?
F33 B3 F32 108.0(10) . . ?
F34 B3 F32 110.4(10) . . ?
F42 B4 F41 109.7(10) . . ?
F42 B4 F43 108.5(9) . . ?
F41 B4 F43 110.0(10) . . ?
F42 B4 F44 111.1(10) . . ?
F41 B4 F44 108.5(9) . . ?
F43 B4 F44 109.0(9) . . ?
F51 B5 F52 109.9(10) . . ?
F51 B5 F54 110.0(10) . . ?
F52 B5 F54 109.0(9) . . ?
F51 B5 F53 109.3(10) . . ?
F52 B5 F53 110.1(10) . . ?
F54 B5 F53 108.5(9) . . ?
F63 B6 F64 112.0(13) . . ?
F63 B6 F61 108.9(13) . . ?
F64 B6 F61 110.4(12) . . ?
F63 B6 F62 108.9(12) . . ?
F64 B6 F62 107.4(12) . . ?
F61 B6 F62 109.3(13) . . ?
F73 B7 F74 112.0(13) . . ?
F73 B7 F71 110.1(13) . . ?
F74 B7 F71 109.4(13) . . ?
F73 B7 F72 110.2(13) . . ?
F74 B7 F72 108.6(13) . . ?
F71 B7 F72 106.4(13) . . ?
F81 B8 F84 109.3(13) . . ?
F81 B8 F83 109.1(12) . . ?
F84 B8 F83 110.1(13) . . ?
F81 B8 F82 109.4(13) . . ?
F84 B8 F82 108.8(12) . . ?
F83 B8 F82 110.1(13) . . ?
F91 B9 F92 108.6(11) . . ?
F91 B9 F93 109.5(12) . . ?
F92 B9 F93 109.3(12) . . ?
F91 B9 F94 110.5(12) . . ?
F92 B9 F94 110.1(12) . . ?
F93 B9 F94 108.8(11) . . ?
C112 N111 C116 120.0 . . ?
C112 N111 Co1 115.4(5) . . ?
C116 N111 Co1 124.6(5) . . ?
C113 C112 N111 120.0 . . ?
C113 C112 C122 123.6(8) . . ?
N111 C112 C122 116.3(8) . . ?
C112 C113 C114 120.0 . . ?
C115 C114 C113 120.0 . . ?
C114 C115 C116 120.0 . . ?
C115 C116 N111 120.0 . . ?
N125 N121 C122 108.0 . . ?
N125 N121 Co1 137.2(6) . . ?
C122 N121 Co1 114.7(6) . . ?
C123 C122 N121 108.0 . . ?
C123 C122 C112 133.8(9) . . ?
N121 C122 C112 118.2(8) . . ?
C122 C123 C124 108.0 . . ?
C123 C124 N125 108.0 . . ?
N121 N125 C124 108.0 . . ?
N121 N125 C126 123.4(9) . . ?
C124 N125 C126 128.4(9) . . ?
N125 C126 C131 113.6(11) . . ?
C132 C131 C136 120.0 . . ?
C132 C131 C126 117.0(9) . . ?
C136 C131 C126 123.0(9) . . ?
C131 C132 C133 120.0 . . ?
C134 C133 C132 120.0 . . ?
C134 C133 C141 120.0(8) . . ?
C132 C133 C141 120.0(8) . . ?
C133 C134 C135 120.0 . . ?
C134 C135 C136 120.0 . . ?
C135 C136 C131 120.0 . . ?
C142 C141 C146 120.0 . . ?
C142 C141 C133 120.0(8) . . ?
C146 C141 C133 120.0(8) . . ?
C141 C142 C143 120.0 . . ?
C144 C143 C142 120.0 . . ?
C144 C143 C156 122.0(10) . . ?
C142 C143 C156 118.0(10) . . ?
C143 C144 C145 120.0 . . ?
C146 C145 C144 120.0 . . ?
C145 C146 C141 120.0 . . ?
C152 N151 N155 108.0 . . ?
C152 N151 Co2 114.2(7) . . ?
N155 N151 Co2 137.8(7) . . ?
N151 C152 C153 108.0 . . ?
N151 C152 C162 119.4(11) . . ?
C153 C152 C162 132.5(11) . . ?
C154 C153 C152 108.0 . . ?
C153 C154 N155 108.0 . . ?
C154 N155 N151 108.0 . . ?
C154 N155 C156 128.9(11) . . ?
N151 N155 C156 123.0(11) . . ?
N155 C156 C143 112.8(14) . . ?
C162 N161 C166 120.0 . . ?
C162 N161 Co2 115.9(8) . . ?
C166 N161 Co2 123.6(9) . . ?
N161 C162 C163 120.0 . . ?
N161 C162 C152 114.1(12) . . ?
C163 C162 C152 125.0(12) . . ?
C162 C163 C164 120.0 . . ?
C163 C164 C165 120.0 . . ?
C166 C165 C164 120.0 . . ?
C165 C166 N161 120.0 . . ?
C212 N211 C216 120.0 . . ?
C212 N211 Co1 114.3(5) . . ?
C216 N211 Co1 125.4(5) . . ?
C213 C212 N211 120.0 . . ?
C213 C212 C222 123.4(8) . . ?
N211 C212 C222 116.5(8) . . ?
C212 C213 C214 120.0 . . ?
C215 C214 C213 120.0 . . ?
C214 C215 C216 120.0 . . ?
C215 C216 N211 120.0 . . ?
C222 N221 N225 108.0 . . ?
C222 N221 Co1 112.3(6) . . ?
N225 N221 Co1 139.4(6) . . ?
N221 C222 C223 108.0 . . ?
N221 C222 C212 119.2(8) . . ?
C223 C222 C212 132.7(8) . . ?
C224 C223 C222 108.0 . . ?
C223 C224 N225 108.0 . . ?
C224 N225 N221 108.0 . . ?
C224 N225 C226 126.9(9) . . ?
N221 N225 C226 124.1(9) . . ?
N225 C226 C231 115.2(11) . . ?
C232 C231 C236 120.0 . . ?
C232 C231 C226 114.8(8) . . ?
C236 C231 C226 125.2(8) . . ?
C231 C232 C233 120.0 . . ?
C234 C233 C232 120.0 . . ?
C234 C233 C241 120.1(7) . . ?
C232 C233 C241 119.9(7) . . ?
C233 C234 C235 120.0 . . ?
C236 C235 C234 120.0 . . ?
C235 C236 C231 120.0 . . ?
C242 C241 C246 120.0 . . ?
C242 C241 C233 120.4(7) . . ?
C246 C241 C233 119.6(7) . . ?
C243 C242 C241 120.0 . . ?
C244 C243 C242 120.0 . . ?
C244 C243 C256 115.6(10) . . ?
C242 C243 C256 124.3(9) . . ?
C243 C244 C245 120.0 . . ?
C244 C245 C246 120.0 . . ?
C245 C246 C241 120.0 . . ?
C252 N251 N255 108.0 . . ?
C252 N251 Co4 112.9(9) . . ?
N255 N251 Co4 139.0(9) . . ?
C253 C252 N251 108.0 . . ?
C253 C252 C262 132.2(12) . . ?
N251 C252 C262 119.8(12) . . ?
C252 C253 C254 108.0 . . ?
C253 C254 N255 108.0 . . ?
C254 N255 N251 108.0 . . ?
C254 N255 C256 128.6(16) . . ?
N251 N255 C256 123.4(16) . . ?
N255 C256 C243 109.8(13) . . ?
C262 N261 C266 120.0 . . ?
C262 N261 Co4 115.3(8) . . ?
C266 N261 Co4 124.4(8) . . ?
N261 C262 C263 120.0 . . ?
N261 C262 C252 115.6(11) . . ?
C263 C262 C252 124.4(11) . . ?
C264 C263 C262 120.0 . . ?
C263 C264 C265 120.0 . . ?
C264 C265 C266 120.0 . . ?
C265 C266 N261 120.0 . . ?
C312 N311 C316 120.0 . . ?
C312 N311 Co1 114.6(5) . . ?
C316 N311 Co1 125.2(5) . . ?
C313 C312 N311 120.0 . . ?
C313 C312 C322 123.9(7) . . ?
N311 C312 C322 116.1(7) . . ?
C312 C313 C314 120.0 . . ?
C315 C314 C313 120.0 . . ?
C314 C315 C316 120.0 . . ?
C315 C316 N311 120.0 . . ?
C322 N321 N325 108.0 . . ?
C322 N321 Co1 112.2(6) . . ?
N325 N321 Co1 139.2(6) . . ?
C323 C322 N321 108.0 . . ?
C323 C322 C312 131.8(8) . . ?
N321 C322 C312 119.7(8) . . ?
C322 C323 C324 108.0 . . ?
N325 C324 C323 108.0 . . ?
C324 N325 N321 108.0 . . ?
C324 N325 C326 129.3(10) . . ?
N321 N325 C326 122.4(10) . . ?
N325 C326 C331 113.7(12) . . ?
C332 C331 C336 120.0 . . ?
C332 C331 C326 122.2(9) . . ?
C336 C331 C326 117.8(9) . . ?
C331 C332 C333 120.0 . . ?
C334 C333 C332 120.0 . . ?
C334 C333 C341 120.1(8) . . ?
C332 C333 C341 119.8(8) . . ?
C335 C334 C333 120.0 . . ?
C334 C335 C336 120.0 . . ?
C335 C336 C331 120.0 . . ?
C342 C341 C346 120.0 . . ?
C342 C341 C333 119.4(8) . . ?
C346 C341 C333 120.6(8) . . ?
C343 C342 C341 120.0 . . ?
C342 C343 C344 120.0 . . ?
C342 C343 C356 115.6(9) . . ?
C344 C343 C356 124.4(9) . . ?
C345 C344 C343 120.0 . . ?
C344 C345 C346 120.0 . . ?
C345 C346 C341 120.0 . . ?
N355 N351 C352 108.0 . . ?
N355 N351 Co3 138.9(6) . . ?
C352 N351 Co3 112.9(6) . . ?
C353 C352 N351 108.0 . . ?
C353 C352 C362 132.8(10) . . ?
N351 C352 C362 119.0(10) . . ?
C352 C353 C354 108.0 . . ?
N355 C354 C353 108.0 . . ?
C354 N355 N351 108.0 . . ?
C354 N355 C356 127.5(10) . . ?
N351 N355 C356 124.0(10) . . ?
N355 C356 C343 115.0(11) . . ?
C362 N361 C366 120.0 . . ?
C362 N361 Co3 115.4(7) . . ?
C366 N361 Co3 124.3(7) . . ?
C363 C362 N361 120.0 . . ?
C363 C362 C352 124.3(10) . . ?
N361 C362 C352 115.6(10) . . ?
C362 C363 C364 120.0 . . ?
C365 C364 C363 120.0 . . ?
C364 C365 C366 120.0 . . ?
C365 C366 N361 120.0 . . ?
C412 N411 C416 120.0 . . ?
C412 N411 Co2 116.5(13) . . ?
C416 N411 Co2 123.3(12) . . ?
C422 C412 C413 134.5(19) . . ?
C422 C412 N411 105.5(19) . . ?
C413 C412 N411 120.0 . . ?
C414 C413 C412 120.0 . . ?
C413 C414 C415 120.0 . . ?
C416 C415 C414 120.0 . . ?
C415 C416 N411 120.0 . . ?
N425 N421 C422 108.0 . . ?
N425 N421 Co2 141.5(11) . . ?
C422 N421 Co2 109.2(11) . . ?
C412 C422 C423 118.8(19) . . ?
C412 C422 N421 133.2(19) . . ?
C423 C422 N421 108.0 . . ?
C422 C423 C424 108.0 . . ?
C423 C424 N425 108.0 . . ?
N421 N425 C424 108.0 . . ?
N421 N425 C426 125.5(16) . . ?
C424 N425 C426 126.3(17) . . ?
N425 C426 C431 109.1(18) . . ?
C432 C431 C436 120.0 . . ?
C432 C431 C426 115.5(14) . . ?
C436 C431 C426 124.4(14) . . ?
C431 C432 C433 120.0 . . ?
C434 C433 C432 120.0 . . ?
C434 C433 C441 119.3(12) . . ?
C432 C433 C441 120.6(12) . . ?
C433 C434 C435 120.0 . . ?
C434 C435 C436 120.0 . . ?
C435 C436 C431 120.0 . . ?
C442 C441 C446 120.0 . . ?
C442 C441 C433 121.4(10) . . ?
C446 C441 C433 118.6(10) . . ?
C443 C442 C441 120.0 . . ?
C442 C443 C444 120.0 . . ?
C442 C443 C456 117.6(11) . . ?
C444 C443 C456 122.2(11) . . ?
C445 C444 C443 120.0 . . ?
C444 C445 C446 120.0 . . ?
C445 C446 C441 120.0 . . ?
C452 N451 N455 108.0 . . ?
C452 N451 Co3 113.2(7) . . ?
N455 N451 Co3 138.8(7) . . ?
N451 C452 C453 108.0 . . ?
N451 C452 C462 119.7(10) . . ?
C453 C452 C462 131.9(10) . . ?
C454 C453 C452 108.0 . . ?
C453 C454 N455 108.0 . . ?
C454 N455 N451 108.0 . . ?
C454 N455 C456 129.4(11) . . ?
N451 N455 C456 122.5(11) . . ?
N455 C456 C443 115.8(15) . . ?
C462 N461 C466 120.0 . . ?
C462 N461 Co3 114.9(6) . . ?
C466 N461 Co3 125.1(6) . . ?
C463 C462 N461 120.0 . . ?
C463 C462 C452 124.0(9) . . ?
N461 C462 C452 116.0(9) . . ?
C462 C463 C464 120.0 . . ?
C463 C464 C465 120.0 . . ?
C466 C465 C464 120.0 . . ?
C465 C466 N461 120.0 . . ?
C512 N511 C516 120.0 . . ?
C512 N511 Co2 114.1(11) . . ?
C516 N511 Co2 125.7(11) . . ?
N511 C512 C513 120.0 . . ?
N511 C512 C522 114.4(16) . . ?
C513 C512 C522 125.5(16) . . ?
C514 C513 C512 120.0 . . ?
C513 C514 C515 120.0 . . ?
C516 C515 C514 120.0 . . ?
C515 C516 N511 120.0 . . ?
C522 N521 N525 108.0 . . ?
C522 N521 Co2 114.6(9) . . ?
N525 N521 Co2 136.7(9) . . ?
N521 C522 C523 108.0 . . ?
N521 C522 C512 119.8(15) . . ?
C523 C522 C512 132.2(15) . . ?
C524 C523 C522 108.0 . . ?
N525 C524 C523 108.0 . . ?
C524 N525 N521 108.0 . . ?
C524 N525 C526 126.2(12) . . ?
N521 N525 C526 125.7(12) . . ?
N525 C526 C531 114.2(12) . . ?
C532 C531 C536 120.0 . . ?
C532 C531 C526 117.4(10) . . ?
C536 C531 C526 122.6(10) . . ?
C533 C532 C531 120.0 . . ?
C534 C533 C532 120.0 . . ?
C534 C533 C541 119.1(9) . . ?
C532 C533 C541 120.9(9) . . ?
C533 C534 C535 120.0 . . ?
C536 C535 C534 120.0 . . ?
C535 C536 C531 120.0 . . ?
C542 C541 C546 120.0 . . ?
C542 C541 C533 118.1(10) . . ?
C546 C541 C533 121.7(10) . . ?
C543 C542 C541 120.0 . . ?
C542 C543 C544 120.0 . . ?
C542 C543 C556 118.1(13) . . ?
C544 C543 C556 121.9(13) . . ?
C543 C544 C545 120.0 . . ?
C546 C545 C544 120.0 . . ?
C545 C546 C541 120.0 . . ?
C552 N551 N555 108.0 . . ?
C552 N551 Co4 114.1(10) . . ?
N555 N551 Co4 137.5(10) . . ?
N551 C552 C553 108.0 . . ?
N551 C552 C562 116.4(15) . . ?
C553 C552 C562 135.5(15) . . ?
C554 C553 C552 108.0 . . ?
C553 C554 N555 108.0 . . ?
C554 N555 N551 108.0 . . ?
C554 N555 C556 129.9(17) . . ?
N551 N555 C556 121.7(17) . . ?
N555 C556 C543 112.7(18) . . ?
C562 N561 C566 120.0 . . ?
C562 N561 Co4 114.9(9) . . ?
C566 N561 Co4 125.0(9) . . ?
N561 C562 C563 120.0 . . ?
N561 C562 C552 118.5(14) . . ?
C563 C562 C552 121.5(14) . . ?
C564 C563 C562 120.0 . . ?
C565 C564 C563 120.0 . . ?
C564 C565 C566 120.0 . . ?
C565 C566 N561 120.0 . . ?
C612 N611 C616 120.0 . . ?
C612 N611 Co3 115.4(8) . . ?
C616 N611 Co3 124.2(8) . . ?
N611 C612 C613 120.0 . . ?
N611 C612 C622 115.8(12) . . ?
C613 C612 C622 124.2(12) . . ?
C614 C613 C612 120.0 . . ?
C615 C614 C613 120.0 . . ?
C614 C615 C616 120.0 . . ?
C615 C616 N611 120.0 . . ?
C622 N621 N625 108.0 . . ?
C622 N621 Co3 112.2(9) . . ?
N625 N621 Co3 139.4(9) . . ?
N621 C622 C623 108.0 . . ?
N621 C622 C612 119.7(13) . . ?
C623 C622 C612 132.2(13) . . ?
C624 C623 C622 108.0 . . ?
C623 C624 N625 108.0 . . ?
N621 N625 C624 108.0 . . ?
N621 N625 C626 124.7(17) . . ?
C624 N625 C626 127.3(17) . . ?
N625 C626 C631 111.8(17) . . ?
C632 C631 C636 120.0 . . ?
C632 C631 C626 122.1(16) . . ?
C636 C631 C626 117.9(16) . . ?
C631 C632 C633 120.0 . . ?
C632 C633 C634 120.0 . . ?
C632 C633 C641 118.7(12) . . ?
C634 C633 C641 121.3(12) . . ?
C635 C634 C633 120.0 . . ?
C636 C635 C634 120.0 . . ?
C635 C636 C631 120.0 . . ?
C642 C641 C646 120.0 . . ?
C642 C641 C633 119.3(11) . . ?
C646 C641 C633 120.7(11) . . ?
C643 C642 C641 120.0 . . ?
C642 C643 C644 120.0 . . ?
C642 C643 C656 119.0(11) . . ?
C644 C643 C656 121.0(11) . . ?
C645 C644 C643 120.0 . . ?
C644 C645 C646 120.0 . . ?
C645 C646 C641 120.0 . . ?
C652 N651 N655 108.0 . . ?
C652 N651 Co4 112.5(6) . . ?
N655 N651 Co4 139.0(6) . . ?
C662 C652 N651 119.4(9) . . ?
C662 C652 C653 132.1(9) . . ?
N651 C652 C653 108.0 . . ?
C652 C653 C654 108.0 . . ?
C653 C654 N655 108.0 . . ?
C654 N655 N651 108.0 . . ?
C654 N655 C656 126.9(10) . . ?
N651 N655 C656 125.0(10) . . ?
N655 C656 C643 118.5(15) . . ?
C662 N661 C666 120.0 . . ?
C662 N661 Co4 114.4(6) . . ?
C666 N661 Co4 125.6(6) . . ?
C652 C662 N661 116.2(9) . . ?
C652 C662 C663 123.8(9) . . ?
N661 C662 C663 120.0 . . ?
C664 C663 C662 120.0 . . ?
C663 C664 C665 120.0 . . ?
C666 C665 C664 120.0 . . ?
C665 C666 N661 120.0 . . ?
C1 C2 N1 157(5) . . ?
N2 C4 C3 125(6) . . ?
C17 C13 C5 135(4) . . ?
N3 C20 C21 172(4) . . ?
C23 C24 C11 103(6) . . ?

loop_
_geom_bond_atom_site_label_1
_geom_bond_atom_site_label_2
_geom_bond_distance
_geom_bond_site_symmetry_2
_geom_bond_publ_flag
Co1 N211 2.156(7) . ?
Co1 N121 2.178(7) . ?
Co1 N311 2.169(7) . ?
Co1 N221 2.168(8) . ?
Co1 N111 2.188(8) . ?
Co1 N321 2.185(7) . ?
Co2 N421 2.024(18) . ?
Co2 N521 2.133(11) . ?
Co2 N411 2.200(12) . ?
Co2 N151 2.133(9) . ?
Co2 N161 2.170(12) . ?
Co2 N511 2.236(17) . ?
Co3 N611 2.129(10) . ?
Co3 N621 2.163(10) . ?
Co3 N361 2.146(11) . ?
Co3 N351 2.164(8) . ?
Co3 N451 2.195(9) . ?
Co3 N461 2.209(8) . ?
Co4 N661 2.159(9) . ?
Co4 N651 2.151(8) . ?
Co4 N561 2.160(10) . ?
Co4 N261 2.161(8) . ?
Co4 N251 2.170(13) . ?
Co4 N551 2.213(14) . ?
B1 F13 1.362(13) . ?
B1 F14 1.367(13) . ?
B1 F11 1.366(13) . ?
B1 F12 1.385(13) . ?
B2 F24 1.343(14) . ?
B2 F22 1.350(14) . ?
B2 F23 1.355(14) . ?
B2 F21 1.368(14) . ?
B3 F31 1.371(13) . ?
B3 F33 1.374(13) . ?
B3 F34 1.377(13) . ?
B3 F32 1.380(13) . ?
B4 F42 1.381(12) . ?
B4 F41 1.382(12) . ?
B4 F43 1.385(12) . ?
B4 F44 1.394(12) . ?
B5 F51 1.374(12) . ?
B5 F52 1.385(12) . ?
B5 F54 1.382(12) . ?
B5 F53 1.388(12) . ?
B6 F63 1.268(15) . ?
B6 F64 1.287(15) . ?
B6 F61 1.302(15) . ?
B6 F62 1.309(15) . ?
B7 F73 1.223(17) . ?
B7 F74 1.232(17) . ?
B7 F71 1.242(18) . ?
B7 F72 1.270(17) . ?
B8 F81 1.326(19) . ?
B8 F84 1.329(19) . ?
B8 F83 1.335(19) . ?
B8 F82 1.344(19) . ?
B9 F91 1.47(2) . ?
B9 F92 1.47(2) . ?
B9 F93 1.48(2) . ?
B9 F94 1.48(2) . ?
N111 C112 1.3700 . ?
N111 C116 1.3700 . ?
C112 C113 1.3700 . ?
C112 C122 1.415(11) . ?
C113 C114 1.3700 . ?
C114 C115 1.3700 . ?
C115 C116 1.3700 . ?
N121 N125 1.3700 . ?
N121 C122 1.3700 . ?
C122 C123 1.3700 . ?
C123 C124 1.3700 . ?
C124 N125 1.3700 . ?
N125 C126 1.439(16) . ?
C126 C131 1.521(16) . ?
C131 C132 1.3700 . ?
C131 C136 1.3700 . ?
C132 C133 1.3700 . ?
C133 C134 1.3700 . ?
C133 C141 1.520(11) . ?
C134 C135 1.3700 . ?
C135 C136 1.3700 . ?
C141 C142 1.3700 . ?
C141 C146 1.3700 . ?
C142 C143 1.3700 . ?
C143 C144 1.3700 . ?
C143 C156 1.553(18) . ?
C144 C145 1.3700 . ?
C145 C146 1.3700 . ?
N151 C152 1.3700 . ?
N151 N155 1.3700 . ?
C152 C153 1.3700 . ?
C152 C162 1.423(14) . ?
C153 C154 1.3700 . ?
C154 N155 1.3700 . ?
N155 C156 1.397(18) . ?
N161 C162 1.3700 . ?
N161 C166 1.3700 . ?
C162 C163 1.3700 . ?
C163 C164 1.3700 . ?
C164 C165 1.3700 . ?
C165 C166 1.3700 . ?
N211 C212 1.3700 . ?
N211 C216 1.3700 . ?
C212 C213 1.3700 . ?
C212 C222 1.408(11) . ?
C213 C214 1.3700 . ?
C214 C215 1.3700 . ?
C215 C216 1.3700 . ?
N221 C222 1.3700 . ?
N221 N225 1.3700 . ?
C222 C223 1.3700 . ?
C223 C224 1.3700 . ?
C224 N225 1.3700 . ?
N225 C226 1.438(15) . ?
C226 C231 1.537(16) . ?
C231 C232 1.3700 . ?
C231 C236 1.3700 . ?
C232 C233 1.3700 . ?
C233 C234 1.3700 . ?
C233 C241 1.577(10) . ?
C234 C235 1.3700 . ?
C235 C236 1.3700 . ?
C241 C242 1.3700 . ?
C241 C246 1.3700 . ?
C242 C243 1.3700 . ?
C243 C244 1.3700 . ?
C243 C256 1.556(19) . ?
C244 C245 1.3700 . ?
C245 C246 1.3700 . ?
N251 C252 1.3700 . ?
N251 N255 1.3700 . ?
C252 C253 1.3700 . ?
C252 C262 1.399(15) . ?
C253 C254 1.3700 . ?
C254 N255 1.3700 . ?
N255 C256 1.45(2) . ?
N261 C262 1.3700 . ?
N261 C266 1.3700 . ?
C262 C263 1.3700 . ?
C263 C264 1.3700 . ?
C264 C265 1.3700 . ?
C265 C266 1.3700 . ?
N311 C312 1.3700 . ?
N311 C316 1.3700 . ?
C312 C313 1.3700 . ?
C312 C322 1.434(10) . ?
C313 C314 1.3700 . ?
C314 C315 1.3700 . ?
C315 C316 1.3700 . ?
N321 C322 1.3700 . ?
N321 N325 1.3700 . ?
C322 C323 1.3700 . ?
C323 C324 1.3700 . ?
C324 N325 1.3700 . ?
N325 C326 1.443(17) . ?
C326 C331 1.515(18) . ?
C331 C332 1.3700 . ?
C331 C336 1.3700 . ?
C332 C333 1.3700 . ?
C333 C334 1.3700 . ?
C333 C341 1.578(11) . ?
C334 C335 1.3700 . ?
C335 C336 1.3700 . ?
C341 C342 1.3700 . ?
C341 C346 1.3700 . ?
C342 C343 1.3700 . ?
C343 C344 1.3700 . ?
C343 C356 1.531(18) . ?
C344 C345 1.3700 . ?
C345 C346 1.3700 . ?
N351 N355 1.3700 . ?
N351 C352 1.3700 . ?
C352 C353 1.3700 . ?
C352 C362 1.391(12) . ?
C353 C354 1.3700 . ?
C354 N355 1.3700 . ?
N355 C356 1.436(17) . ?
N361 C362 1.3700 . ?
N361 C366 1.3700 . ?
C362 C363 1.3700 . ?
C363 C364 1.3700 . ?
C364 C365 1.3700 . ?
C365 C366 1.3700 . ?
N411 C412 1.3700 . ?
N411 C416 1.3700 . ?
C412 C422 1.24(2) . ?
C412 C413 1.3700 . ?
C413 C414 1.3700 . ?
C414 C415 1.3700 . ?
C415 C416 1.3700 . ?
N421 N425 1.3700 . ?
N421 C422 1.3700 . ?
C422 C423 1.3700 . ?
C423 C424 1.3700 . ?
C424 N425 1.3700 . ?
N425 C426 1.58(3) . ?
C426 C431 1.58(2) . ?
C431 C432 1.3700 . ?
C431 C436 1.3700 . ?
C432 C433 1.3700 . ?
C433 C434 1.3700 . ?
C433 C441 1.557(15) . ?
C434 C435 1.3700 . ?
C435 C436 1.3700 . ?
C441 C442 1.3700 . ?
C441 C446 1.3700 . ?
C442 C443 1.3700 . ?
C443 C444 1.3700 . ?
C443 C456 1.55(2) . ?
C444 C445 1.3700 . ?
C445 C446 1.3700 . ?
N451 C452 1.3700 . ?
N451 N455 1.3700 . ?
C452 C453 1.3700 . ?
C452 C462 1.419(13) . ?
C453 C454 1.3700 . ?
C454 N455 1.3700 . ?
N455 C456 1.416(19) . ?
N461 C462 1.3700 . ?
N461 C466 1.3700 . ?
C462 C463 1.3700 . ?
C463 C464 1.3700 . ?
C464 C465 1.3700 . ?
C465 C466 1.3700 . ?
N511 C512 1.3700 . ?
N511 C516 1.3700 . ?
C512 C513 1.3700 . ?
C512 C522 1.435(14) . ?
C513 C514 1.3700 . ?
C514 C515 1.3700 . ?
C515 C516 1.3700 . ?
N521 C522 1.3700 . ?
N521 N525 1.3700 . ?
C522 C523 1.3700 . ?
C523 C524 1.3700 . ?
C524 N525 1.3700 . ?
N525 C526 1.430(19) . ?
C526 C531 1.533(17) . ?
C531 C532 1.3700 . ?
C531 C536 1.3700 . ?
C532 C533 1.3700 . ?
C533 C534 1.3700 . ?
C533 C541 1.525(13) . ?
C534 C535 1.3700 . ?
C535 C536 1.3700 . ?
C541 C542 1.3700 . ?
C541 C546 1.3700 . ?
C542 C543 1.3700 . ?
C543 C544 1.3700 . ?
C543 C556 1.54(2) . ?
C544 C545 1.3700 . ?
C545 C546 1.3700 . ?
N551 C552 1.3700 . ?
N551 N555 1.3700 . ?
C552 C553 1.3700 . ?
C552 C562 1.41(2) . ?
C553 C554 1.3700 . ?
C554 N555 1.3700 . ?
N555 C556 1.41(2) . ?
N561 C562 1.3700 . ?
N561 C566 1.3700 . ?
C562 C563 1.3700 . ?
C563 C564 1.3700 . ?
C564 C565 1.3700 . ?
C565 C566 1.3700 . ?
N611 C612 1.3700 . ?
N611 C616 1.3700 . ?
C612 C613 1.3700 . ?
C612 C622 1.392(15) . ?
C613 C614 1.3700 . ?
C614 C615 1.3700 . ?
C615 C616 1.3700 . ?
N621 C622 1.3700 . ?
N621 N625 1.3700 . ?
C622 C623 1.3700 . ?
C623 C624 1.3700 . ?
C624 N625 1.3700 . ?
N625 C626 1.44(3) . ?
C626 C631 1.53(3) . ?
C631 C632 1.3700 . ?
C631 C636 1.3700 . ?
C632 C633 1.3700 . ?
C633 C634 1.3700 . ?
C633 C641 1.573(14) . ?
C634 C635 1.3700 . ?
C635 C636 1.3700 . ?
C641 C642 1.3700 . ?
C641 C646 1.3700 . ?
C642 C643 1.3700 . ?
C643 C644 1.3700 . ?
C643 C656 1.512(18) . ?
C644 C645 1.3700 . ?
C645 C646 1.3700 . ?
N651 C652 1.3700 . ?
N651 N655 1.3700 . ?
C652 C662 1.371(12) . ?
C652 C653 1.3700 . ?
C653 C654 1.3700 . ?
C654 N655 1.3700 . ?
N655 C656 1.396(18) . ?
N661 C662 1.3700 . ?
N661 C666 1.3700 . ?
C662 C663 1.3700 . ?
C663 C664 1.3700 . ?
C664 C665 1.3700 . ?
C665 C666 1.3700 . ?
C1 C2 1.36(5) . ?
C2 N1 1.39(5) . ?
C3 C4 1.49(7) . ?
C4 N2 1.34(7) . ?
C5 C13 2.01(7) . ?
C6 C16 1.92(6) . ?
C7 C8 1.55(5) . ?
C11 C24 1.63(9) . ?
C13 C17 1.11(5) . ?
C15 C18 1.82(7) . ?
C20 N3 1.21(5) . ?
C20 C21 1.41(5) . ?
C23 C24 1.43(8) . ?
